data_7016611
loop_
_publ_author_name
'He, Xiaoming'
'Zhu, Nianyong'
'Yam, Vivian Wing-Wah'

_publ_section_title
;
 Design and synthesis of luminescence chemosensors based on alkynyl
 phosphine gold(i)-copper(i) aggregates.
;
_journal_issue 38
_journal_name_full 'Dalton transactions (Cambridge, England : 2003)'
_journal_page_first 9703
_journal_page_last 9710
_journal_paper_doi 10.1039/c1dt10197h
_journal_volume 40
_journal_year 2011
_chemical_formula_moiety 'C181 H146 Au6 Cu2 F12 N12 O9 P8'
_chemical_formula_sum 'C181 H146 Au6 Cu2 F12 N12 O9 P8'
_chemical_formula_weight 4417.74
_chemical_name_systematic
;
?
;
_space_group_IT_number 2
_symmetry_cell_setting triclinic
_symmetry_space_group_name_Hall '-P 1'
_symmetry_space_group_name_H-M 'P -1'
_atom_sites_solution_hydrogens geom
_atom_sites_solution_primary direct
_atom_sites_solution_secondary difmap
_audit_creation_method SHELXL-97
_cell_angle_alpha 84.66(2)
_cell_angle_beta 85.14(2)
_cell_angle_gamma 73.71(2)
_cell_formula_units_Z 2
_cell_length_a 17.0997(19)
_cell_length_b 19.025(2)
_cell_length_c 30.128(3)
_cell_measurement_reflns_used 0
_cell_measurement_temperature 301(2)
_cell_measurement_theta_max 0
_cell_measurement_theta_min 0
_cell_volume 9349(2)
_computing_cell_refinement 'Bruker XSCANS'
_computing_data_collection 'Bruker XSCANS'
_computing_data_reduction 'Bruker SHELXTL'
_computing_molecular_graphics 'Ortep-3 for Windows (Farrugia, 1997)'
_computing_publication_material 'WinGX publication routines (Farrugia, 1999)'
_computing_structure_refinement 'SHELXL-97 (Sheldrick, 1997)'
_computing_structure_solution SHELXS-97
_diffrn_ambient_temperature 301(2)
_diffrn_measured_fraction_theta_full 0.979
_diffrn_measured_fraction_theta_max 0.979
_diffrn_measurement_device_type 'Bruker Smart CCD 1000'
_diffrn_measurement_method 'phi and omega scans'
_diffrn_radiation_monochromator graphite
_diffrn_radiation_source 'fine-focus sealed tube'
_diffrn_radiation_type MoK\a
_diffrn_radiation_wavelength 0.71073
_diffrn_reflns_av_R_equivalents 0.0363
_diffrn_reflns_av_sigmaI/netI 0.0869
_diffrn_reflns_limit_h_max 20
_diffrn_reflns_limit_h_min -20
_diffrn_reflns_limit_k_max 23
_diffrn_reflns_limit_k_min -23
_diffrn_reflns_limit_l_max 36
_diffrn_reflns_limit_l_min -27
_diffrn_reflns_number 55813
_diffrn_reflns_theta_full 25.68
_diffrn_reflns_theta_max 25.68
_diffrn_reflns_theta_min 1.51
_exptl_absorpt_coefficient_mu 5.048
_exptl_absorpt_correction_T_max 1.000000
_exptl_absorpt_correction_T_min 0.427933
_exptl_absorpt_correction_type empirical
_exptl_absorpt_process_details SADABS
_exptl_crystal_colour orange
_exptl_crystal_density_diffrn 1.569
_exptl_crystal_density_method 'not measured'
_exptl_crystal_description prism
_exptl_crystal_F_000 4296
_exptl_crystal_size_max 0.4
_exptl_crystal_size_mid 0.15
_exptl_crystal_size_min 0.13
_refine_diff_density_max 1.706
_refine_diff_density_min -1.980
_refine_diff_density_rms 0.157
_refine_ls_extinction_method none
_refine_ls_goodness_of_fit_ref 1.057
_refine_ls_hydrogen_treatment constr
_refine_ls_matrix_type full
_refine_ls_number_parameters 1765
_refine_ls_number_reflns 34756
_refine_ls_number_restraints 0
_refine_ls_restrained_S_all 1.057
_refine_ls_R_factor_all 0.0953
_refine_ls_R_factor_gt 0.0553
_refine_ls_shift/su_max 0.003
_refine_ls_shift/su_mean 0.000
_refine_ls_structure_factor_coef Fsqd
_refine_ls_weighting_details 'calc w=1/[\s^2^(Fo^2^)+(0.0780P)^2^+0.0000P] where P=(Fo^2^+2Fc^2^)/3'
_refine_ls_weighting_scheme calc
_refine_ls_wR_factor_gt 0.1476
_refine_ls_wR_factor_ref 0.1641
_reflns_number_gt 21220
_reflns_number_total 34756
_reflns_threshold_expression >2sigma(I)
_cod_data_source_file c1dt10197h.txt
_cod_data_source_block shelxl
_cod_original_cell_volume 9349.4(18)
_cod_database_code 7016611

loop_
_symmetry_equiv_pos_as_xyz
'x, y, z'
'-x, -y, -z'

loop_
_atom_site_label
_atom_site_type_symbol
_atom_site_fract_x
_atom_site_fract_y
_atom_site_fract_z
_atom_site_U_iso_or_equiv
_atom_site_adp_type
_atom_site_occupancy
_atom_site_symmetry_multiplicity
_atom_site_calc_flag
_atom_site_refinement_flags
C1 C 0.8797(6) 0.2212(6) 0.6954(4) 0.052(3) Uani 1 1 d .
C2 C 0.9343(7) 0.1956(6) 0.6668(4) 0.060(3) Uani 1 1 d .
C3 C 1.0022(4) 0.1595(4) 0.6380(2) 0.056(3) Uani 1 1 d G
C4 C 1.0251(4) 0.1949(3) 0.5987(3) 0.070(4) Uani 1 1 d G
H4 H 0.9935 0.2413 0.5893 0.084 Uiso 1 1 calc R
C5 C 1.0952(5) 0.1610(4) 0.5736(2) 0.074(4) Uani 1 1 d G
H5 H 1.1105 0.1847 0.5472 0.088 Uiso 1 1 calc R
C6 C 1.1424(4) 0.0916(4) 0.5877(3) 0.062(3) Uani 1 1 d G
C7 C 1.1195(5) 0.0561(3) 0.6270(3) 0.074(4) Uani 1 1 d G
H7 H 1.1511 0.0097 0.6365 0.089 Uiso 1 1 calc R
C8 C 1.0494(5) 0.0901(4) 0.6522(2) 0.073(4) Uani 1 1 d G
H8 H 1.0341 0.0663 0.6785 0.088 Uiso 1 1 calc R
C9 C 1.2511(7) 0.0733(6) 0.5242(4) 0.055(3) Uani 1 1 d .
C10 C 1.3775(5) 0.0240(5) 0.4777(3) 0.073(4) Uani 1 1 d G
C11 C 1.3788(6) 0.0878(5) 0.4514(4) 0.106(6) Uani 1 1 d G
H11 H 1.3408 0.1319 0.4575 0.127 Uiso 1 1 calc R
C12 C 1.4371(8) 0.0855(7) 0.4161(4) 0.158(10) Uani 1 1 d G
H12 H 1.4380 0.1282 0.3985 0.189 Uiso 1 1 calc R
C13 C 1.4940(7) 0.0195(9) 0.4070(3) 0.167(11) Uani 1 1 d G
H13 H 1.5329 0.0180 0.3834 0.200 Uiso 1 1 calc R
C14 C 1.4926(6) -0.0443(7) 0.4332(4) 0.126(7) Uani 1 1 d G
H14 H 1.5306 -0.0885 0.4272 0.152 Uiso 1 1 calc R
C15 C 1.4343(6) -0.0420(5) 0.4686(4) 0.104(6) Uani 1 1 d G
H15 H 1.4334 -0.0847 0.4861 0.125 Uiso 1 1 calc R
C16 C 0.7691(6) 0.3296(5) 0.7999(3) 0.047(2) Uani 1 1 d .
C17 C 0.7480(7) 0.3729(7) 0.8271(4) 0.060(3) Uani 1 1 d .
C18 C 0.7220(5) 0.4315(5) 0.8586(3) 0.071(3) Uani 1 1 d G
C19 C 0.7783(4) 0.4533(5) 0.8808(4) 0.096(5) Uani 1 1 d G
H19 H 0.8335 0.4290 0.8774 0.115 Uiso 1 1 calc R
C20 C 0.7519(5) 0.5113(5) 0.9082(4) 0.101(5) Uani 1 1 d G
H20 H 0.7896 0.5259 0.9231 0.122 Uiso 1 1 calc R
C21 C 0.6693(6) 0.5476(5) 0.9133(4) 0.095(5) Uani 1 1 d G
C22 C 0.6130(4) 0.5259(7) 0.8911(5) 0.220(16) Uani 1 1 d G
H22 H 0.5578 0.5502 0.8945 0.264 Uiso 1 1 calc R
C23 C 0.6394(5) 0.4678(6) 0.8637(4) 0.173(11) Uani 1 1 d G
H23 H 0.6017 0.4532 0.8488 0.208 Uiso 1 1 calc R
C24 C 0.6740(9) 0.6274(8) 0.9722(5) 0.083(4) Uani 1 1 d .
C25 C 0.6492(7) 0.7359(5) 1.0198(3) 0.083(4) Uani 1 1 d G
C26 C 0.7243(6) 0.7183(6) 1.0388(4) 0.117(6) Uani 1 1 d G
H26 H 0.7655 0.6776 1.0302 0.140 Uiso 1 1 calc R
C27 C 0.7376(7) 0.7616(9) 1.0705(5) 0.139(7) Uani 1 1 d G
H27 H 0.7878 0.7498 1.0831 0.167 Uiso 1 1 calc R
C28 C 0.6759(10) 0.8224(8) 1.0833(4) 0.186(12) Uani 1 1 d G
H28 H 0.6848 0.8513 1.1046 0.223 Uiso 1 1 calc R
C29 C 0.6008(9) 0.8400(6) 1.0644(5) 0.161(9) Uani 1 1 d G
H29 H 0.5595 0.8807 1.0730 0.193 Uiso 1 1 calc R
C30 C 0.5874(6) 0.7968(6) 1.0327(4) 0.112(6) Uani 1 1 d G
H30 H 0.5372 0.8085 1.0200 0.135 Uiso 1 1 calc R
C31 C 0.6733(7) 0.2480(6) 0.6565(4) 0.057(3) Uani 1 1 d .
C32 C 0.7008(7) 0.2253(7) 0.6192(5) 0.072(4) Uani 1 1 d .
C33 C 0.7232(6) 0.2055(5) 0.5733(2) 0.073(4) Uani 1 1 d G
C34 C 0.7998(6) 0.2075(7) 0.5546(4) 0.135(8) Uani 1 1 d G
H34 H 0.8371 0.2179 0.5719 0.162 Uiso 1 1 calc R
C35 C 0.8207(6) 0.1939(7) 0.5099(4) 0.152(9) Uani 1 1 d G
H35 H 0.8719 0.1952 0.4974 0.183 Uiso 1 1 calc R
C36 C 0.7650(8) 0.1783(6) 0.4840(3) 0.089(5) Uani 1 1 d G
C37 C 0.6884(7) 0.1763(6) 0.5027(3) 0.107(5) Uani 1 1 d G
H37 H 0.6511 0.1659 0.4854 0.129 Uiso 1 1 calc R
C38 C 0.6675(5) 0.1899(6) 0.5473(3) 0.096(5) Uani 1 1 d G
H38 H 0.6163 0.1885 0.5598 0.115 Uiso 1 1 calc R
C39 C 0.7496(13) 0.1402(8) 0.4093(5) 0.098(6) Uani 1 1 d .
C40 C 0.7582(9) 0.1222(6) 0.3271(3) 0.091(5) Uani 1 1 d G
C41 C 0.8110(7) 0.1211(6) 0.2893(4) 0.140(8) Uani 1 1 d G
H41 H 0.8562 0.1390 0.2898 0.168 Uiso 1 1 calc R
C42 C 0.7961(9) 0.0934(7) 0.2507(3) 0.154(10) Uani 1 1 d G
H42 H 0.8314 0.0927 0.2254 0.185 Uiso 1 1 calc R
C43 C 0.7284(11) 0.0667(8) 0.2500(4) 0.175(11) Uani 1 1 d G
H43 H 0.7184 0.0481 0.2242 0.210 Uiso 1 1 calc R
C44 C 0.6757(8) 0.0678(7) 0.2878(6) 0.145(8) Uani 1 1 d G
H44 H 0.6304 0.0499 0.2873 0.174 Uiso 1 1 calc R
C45 C 0.6906(7) 0.0955(6) 0.3264(4) 0.121(7) Uani 1 1 d G
H45 H 0.6553 0.0962 0.3517 0.145 Uiso 1 1 calc R
C46 C 0.5707(7) 0.3447(6) 0.7638(4) 0.056(3) Uani 1 1 d .
C47 C 0.5251(8) 0.3744(7) 0.7955(5) 0.072(4) Uani 1 1 d .
C48 C 0.4660(5) 0.4110(4) 0.8289(3) 0.064(3) Uani 1 1 d G
C49 C 0.4359(5) 0.3690(3) 0.8627(3) 0.085(4) Uani 1 1 d G
H49 H 0.4535 0.3180 0.8635 0.102 Uiso 1 1 calc R
C50 C 0.3794(6) 0.4032(4) 0.8955(3) 0.087(4) Uani 1 1 d G
H50 H 0.3593 0.3752 0.9181 0.104 Uiso 1 1 calc R
C51 C 0.3531(5) 0.4794(5) 0.8943(3) 0.085(4) Uani 1 1 d G
C52 C 0.3832(6) 0.5214(3) 0.8605(3) 0.092(5) Uani 1 1 d G
H52 H 0.3656 0.5724 0.8597 0.110 Uiso 1 1 calc R
C53 C 0.4397(5) 0.4872(4) 0.8278(3) 0.084(4) Uani 1 1 d G
H53 H 0.4598 0.5152 0.8051 0.101 Uiso 1 1 calc R
C54 C 0.2626(12) 0.5831(11) 0.9353(7) 0.123(7) Uani 1 1 d .
C55 C 0.1913(7) 0.6682(6) 0.9914(5) 0.112(6) Uani 1 1 d G
C56 C 0.2121(7) 0.6837(9) 1.0323(4) 0.134(7) Uani 1 1 d G
H56 H 0.2477 0.6475 1.0494 0.161 Uiso 1 1 calc R
C57 C 0.1796(10) 0.7533(11) 1.0475(4) 0.195(16) Uani 1 1 d G
H57 H 0.1935 0.7637 1.0749 0.234 Uiso 1 1 calc R
C58 C 0.1263(10) 0.8074(7) 1.0219(6) 0.196(16) Uani 1 1 d G
H58 H 0.1045 0.8540 1.0321 0.235 Uiso 1 1 calc R
C59 C 0.1055(8) 0.7919(7) 0.9810(6) 0.160(10) Uani 1 1 d G
H59 H 0.0698 0.8281 0.9638 0.192 Uiso 1 1 calc R
C60 C 0.1380(8) 0.7223(8) 0.9657(4) 0.134(7) Uani 1 1 d G
H60 H 0.1241 0.7119 0.9384 0.161 Uiso 1 1 calc R
C61 C 0.7635(6) 0.0921(5) 0.7237(4) 0.049(3) Uani 1 1 d .
C62 C 0.7927(7) 0.0533(6) 0.6927(4) 0.061(3) Uani 1 1 d .
C63 C 0.8268(5) 0.0032(4) 0.6576(3) 0.066(3) Uani 1 1 d G
C64 C 0.9046(5) -0.0449(5) 0.6597(3) 0.086(4) Uani 1 1 d G
H64 H 0.9389 -0.0405 0.6810 0.104 Uiso 1 1 calc R
C65 C 0.9310(4) -0.0997(4) 0.6300(3) 0.095(5) Uani 1 1 d G
H65 H 0.9831 -0.1319 0.6314 0.114 Uiso 1 1 calc R
C66 C 0.8797(5) -0.1064(4) 0.5982(3) 0.064(3) Uani 1 1 d G
C67 C 0.8019(5) -0.0582(5) 0.5961(3) 0.107(6) Uani 1 1 d G
H67 H 0.7676 -0.0627 0.5748 0.129 Uiso 1 1 calc R
C68 C 0.7755(4) -0.0034(5) 0.6258(3) 0.100(5) Uani 1 1 d G
H68 H 0.7234 0.0288 0.6244 0.119 Uiso 1 1 calc R
C69 C 0.9730(9) -0.2148(7) 0.5621(5) 0.069(3) Uani 1 1 d .
C70 C 1.0308(5) -0.3288(4) 0.5230(3) 0.076(4) Uani 1 1 d G
C71 C 1.1114(6) -0.3421(6) 0.5335(4) 0.125(7) Uani 1 1 d G
H71 H 1.1256 -0.3114 0.5518 0.150 Uiso 1 1 calc R
C72 C 1.1709(5) -0.4012(6) 0.5168(5) 0.159(10) Uani 1 1 d G
H72 H 1.2249 -0.4101 0.5239 0.190 Uiso 1 1 calc R
C73 C 1.1497(7) -0.4471(5) 0.4894(4) 0.114(6) Uani 1 1 d G
H73 H 1.1895 -0.4866 0.4782 0.137 Uiso 1 1 calc R
C74 C 1.0690(8) -0.4338(5) 0.4789(3) 0.108(6) Uani 1 1 d G
H74 H 1.0549 -0.4644 0.4606 0.129 Uiso 1 1 calc R
C75 C 1.0096(5) -0.3746(6) 0.4956(3) 0.105(5) Uani 1 1 d G
H75 H 0.9556 -0.3657 0.4886 0.126 Uiso 1 1 calc R
C76 C 0.6659(7) 0.1899(6) 0.8345(4) 0.057(3) Uani 1 1 d .
C77 C 0.6500(7) 0.1982(6) 0.8735(4) 0.063(3) Uani 1 1 d .
C78 C 0.6391(5) 0.2010(4) 0.92142(19) 0.061(3) Uani 1 1 d G
C79 C 0.6757(5) 0.1382(3) 0.9476(3) 0.079(4) Uani 1 1 d G
H79 H 0.7025 0.0950 0.9343 0.095 Uiso 1 1 calc R
C80 C 0.6722(5) 0.1398(4) 0.9938(2) 0.076(4) Uani 1 1 d G
H80 H 0.6966 0.0978 1.0113 0.092 Uiso 1 1 calc R
C81 C 0.6321(5) 0.2043(5) 1.01375(19) 0.071(4) Uani 1 1 d G
C82 C 0.5956(5) 0.2671(4) 0.9875(2) 0.080(4) Uani 1 1 d G
H82 H 0.5688 0.3103 1.0009 0.095 Uiso 1 1 calc R
C83 C 0.5990(5) 0.2655(4) 0.9414(2) 0.081(4) Uani 1 1 d G
H83 H 0.5746 0.3075 0.9238 0.097 Uiso 1 1 calc R
C84 C 0.5692(11) 0.2395(10) 1.0887(6) 0.108(6) Uani 1 1 d .
C85 C 0.5296(10) 0.2767(8) 1.1650(4) 0.135(8) Uani 1 1 d G
C86 C 0.4452(10) 0.2916(11) 1.1652(4) 0.27(2) Uani 1 1 d G
H86 H 0.4215 0.2783 1.1418 0.319 Uiso 1 1 calc R
C87 C 0.3962(9) 0.3265(12) 1.2004(6) 0.30(3) Uani 1 1 d G
H87 H 0.3398 0.3365 1.2005 0.359 Uiso 1 1 calc R
C88 C 0.4317(13) 0.3464(8) 1.2354(5) 0.28(3) Uani 1 1 d G
H88 H 0.3989 0.3698 1.2589 0.334 Uiso 1 1 calc R
C89 C 0.5161(14) 0.3315(9) 1.2352(5) 0.228(19) Uani 1 1 d G
H89 H 0.5398 0.3448 1.2585 0.274 Uiso 1 1 calc R
C90 C 0.5650(10) 0.2966(10) 1.2000(5) 0.197(13) Uani 1 1 d G
H90 H 0.6215 0.2866 1.1999 0.236 Uiso 1 1 calc R
C91 C 0.8153(3) 0.4365(4) 0.6826(2) 0.055(3) Uani 1 1 d G
C92 C 0.7434(4) 0.4600(4) 0.70893(18) 0.054(3) Uani 1 1 d G
H92 H 0.7453 0.4716 0.7380 0.064 Uiso 1 1 calc R
C93 C 0.6687(3) 0.4661(4) 0.6917(2) 0.055(3) Uani 1 1 d G
H93 H 0.6206 0.4818 0.7094 0.066 Uiso 1 1 calc R
C94 C 0.6658(3) 0.4487(4) 0.6482(2) 0.040(2) Uani 1 1 d G
C95 C 0.7377(4) 0.4252(4) 0.62188(17) 0.058(3) Uani 1 1 d G
H95 H 0.7358 0.4136 0.5928 0.069 Uiso 1 1 calc R
C96 C 0.8124(3) 0.4192(4) 0.6391(2) 0.055(3) Uani 1 1 d G
H96 H 0.8605 0.4035 0.6214 0.066 Uiso 1 1 calc R
C97 C 0.9887(4) 0.4240(4) 0.6594(3) 0.061(3) Uani 1 1 d G
C98 C 1.0438(5) 0.3568(4) 0.6507(3) 0.085(4) Uani 1 1 d G
H98 H 1.0405 0.3145 0.6681 0.102 Uiso 1 1 calc R
C99 C 1.1036(5) 0.3528(5) 0.6161(3) 0.095(5) Uani 1 1 d G
H99 H 1.1404 0.3079 0.6103 0.115 Uiso 1 1 calc R
C100 C 1.1085(6) 0.4160(7) 0.5901(3) 0.121(7) Uani 1 1 d G
H100 H 1.1485 0.4133 0.5670 0.146 Uiso 1 1 calc R
C101 C 1.0535(7) 0.4831(6) 0.5988(3) 0.123(7) Uani 1 1 d G
H101 H 1.0567 0.5254 0.5815 0.147 Uiso 1 1 calc R
C102 C 0.9936(6) 0.4871(4) 0.6334(4) 0.100(5) Uani 1 1 d G
H102 H 0.9568 0.5321 0.6392 0.120 Uiso 1 1 calc R
C103 C 0.8977(6) 0.5135(4) 0.7303(3) 0.069(3) Uani 1 1 d G
C104 C 0.9386(8) 0.5120(6) 0.7685(4) 0.128(7) Uani 1 1 d G
H104 H 0.9712 0.4677 0.7805 0.154 Uiso 1 1 calc R
C105 C 0.9307(10) 0.5766(8) 0.7888(4) 0.235(17) Uani 1 1 d G
H105 H 0.9581 0.5755 0.8143 0.282 Uiso 1 1 calc R
C106 C 0.8820(10) 0.6427(6) 0.7708(5) 0.188(12) Uani 1 1 d G
H106 H 0.8767 0.6859 0.7844 0.226 Uiso 1 1 calc R
C107 C 0.8411(8) 0.6443(4) 0.7326(5) 0.135(7) Uani 1 1 d G
H107 H 0.8084 0.6885 0.7206 0.162 Uiso 1 1 calc R
C108 C 0.8489(6) 0.5797(5) 0.7124(3) 0.096(5) Uani 1 1 d G
H108 H 0.8216 0.5807 0.6869 0.115 Uiso 1 1 calc R
C109 C 0.5847(5) 0.4519(4) 0.5673(2) 0.051(3) Uani 1 1 d G
C110 C 0.5814(6) 0.3867(4) 0.5513(4) 0.100(5) Uani 1 1 d G
H110 H 0.5707 0.3494 0.5709 0.120 Uiso 1 1 calc R
C111 C 0.5942(6) 0.3773(6) 0.5058(4) 0.110(6) Uani 1 1 d G
H111 H 0.5920 0.3336 0.4950 0.132 Uiso 1 1 calc R
C112 C 0.6102(6) 0.4330(8) 0.4763(2) 0.115(7) Uani 1 1 d G
H112 H 0.6187 0.4267 0.4459 0.138 Uiso 1 1 calc R
C113 C 0.6135(6) 0.4982(7) 0.4924(3) 0.111(6) Uani 1 1 d G
H113 H 0.6242 0.5355 0.4727 0.134 Uiso 1 1 calc R
C114 C 0.6007(5) 0.5077(4) 0.5379(3) 0.082(4) Uani 1 1 d G
H114 H 0.6029 0.5513 0.5487 0.098 Uiso 1 1 calc R
C115 C 0.5122(4) 0.5553(3) 0.6345(3) 0.060(3) Uani 1 1 d G
C116 C 0.4277(4) 0.5744(5) 0.6417(3) 0.077(4) Uani 1 1 d G
H116 H 0.4005 0.5381 0.6456 0.092 Uiso 1 1 calc R
C117 C 0.3840(4) 0.6478(5) 0.6433(4) 0.109(6) Uani 1 1 d G
H117 H 0.3275 0.6606 0.6481 0.131 Uiso 1 1 calc R
C118 C 0.4247(6) 0.7021(4) 0.6375(4) 0.122(7) Uani 1 1 d G
H118 H 0.3954 0.7512 0.6386 0.147 Uiso 1 1 calc R
C119 C 0.5091(6) 0.6830(4) 0.6303(4) 0.123(7) Uani 1 1 d G
H119 H 0.5364 0.7194 0.6265 0.148 Uiso 1 1 calc R
C120 C 0.5529(4) 0.6096(4) 0.6288(3) 0.077(4) Uani 1 1 d G
H120 H 0.6094 0.5969 0.6239 0.093 Uiso 1 1 calc R
C121 C 0.4664(4) 0.2134(3) 0.7067(2) 0.049(3) Uani 1 1 d G
C122 C 0.5077(5) 0.1539(4) 0.68246(18) 0.066(3) Uani 1 1 d G
H122 H 0.5090 0.1584 0.6514 0.079 Uiso 1 1 calc R
C123 C 0.5470(4) 0.0876(3) 0.7046(3) 0.075(4) Uani 1 1 d G
H123 H 0.5747 0.0478 0.6884 0.090 Uiso 1 1 calc R
C124 C 0.5451(4) 0.0809(3) 0.7510(3) 0.052(3) Uani 1 1 d G
C125 C 0.5037(5) 0.1404(4) 0.77524(19) 0.063(3) Uani 1 1 d G
H125 H 0.5024 0.1359 0.8063 0.076 Uiso 1 1 calc R
C126 C 0.4644(4) 0.2067(3) 0.7531(2) 0.064(3) Uani 1 1 d G
H126 H 0.4367 0.2465 0.7693 0.077 Uiso 1 1 calc R
C127 C 0.3748(5) 0.2771(4) 0.6277(2) 0.055(3) Uani 1 1 d G
C128 C 0.3757(6) 0.3216(4) 0.5885(3) 0.104(5) Uani 1 1 d G
H128 H 0.3977 0.3613 0.5876 0.124 Uiso 1 1 calc R
C129 C 0.3439(7) 0.3067(5) 0.5506(2) 0.127(7) Uani 1 1 d G
H129 H 0.3445 0.3365 0.5243 0.152 Uiso 1 1 calc R
C130 C 0.3111(6) 0.2474(6) 0.5519(3) 0.082(4) Uani 1 1 d G
H130 H 0.2898 0.2374 0.5266 0.099 Uiso 1 1 calc R
C131 C 0.3102(5) 0.2029(4) 0.5912(3) 0.077(4) Uani 1 1 d G
H131 H 0.2882 0.1632 0.5921 0.093 Uiso 1 1 calc R
C132 C 0.3421(5) 0.2178(4) 0.6291(2) 0.061(3) Uani 1 1 d G
H132 H 0.3415 0.1880 0.6553 0.074 Uiso 1 1 calc R
C133 C 0.3257(4) 0.3417(4) 0.7136(3) 0.054(3) Uani 1 1 d G
C134 C 0.2493(5) 0.3315(4) 0.7095(3) 0.073(4) Uani 1 1 d G
H134 H 0.2410 0.3063 0.6861 0.087 Uiso 1 1 calc R
C135 C 0.1853(4) 0.3591(5) 0.7404(4) 0.096(5) Uani 1 1 d G
H135 H 0.1342 0.3523 0.7376 0.115 Uiso 1 1 calc R
C136 C 0.1977(5) 0.3968(6) 0.7753(3) 0.104(5) Uani 1 1 d G
H136 H 0.1549 0.4152 0.7959 0.125 Uiso 1 1 calc R
C137 C 0.2741(6) 0.4069(5) 0.7794(3) 0.097(5) Uani 1 1 d G
H137 H 0.2823 0.4322 0.8028 0.116 Uiso 1 1 calc R
C138 C 0.3381(4) 0.3794(5) 0.7486(3) 0.089(5) Uani 1 1 d G
H138 H 0.3892 0.3862 0.7514 0.107 Uiso 1 1 calc R
C139 C 0.5288(5) -0.0173(5) 0.8288(3) 0.073(4) Uani 1 1 d G
C140 C 0.4458(5) -0.0030(6) 0.8230(3) 0.094(5) Uani 1 1 d G
H140 H 0.4255 0.0155 0.7954 0.113 Uiso 1 1 calc R
C141 C 0.3934(5) -0.0165(7) 0.8586(5) 0.135(8) Uani 1 1 d G
H141 H 0.3379 -0.0070 0.8547 0.162 Uiso 1 1 calc R
C142 C 0.4238(8) -0.0443(7) 0.8999(4) 0.129(7) Uani 1 1 d G
H142 H 0.3887 -0.0533 0.9237 0.155 Uiso 1 1 calc R
C143 C 0.5067(8) -0.0585(8) 0.9057(3) 0.168(10) Uani 1 1 d G
H143 H 0.5271 -0.0770 0.9333 0.201 Uiso 1 1 calc R
C144 C 0.5592(5) -0.0450(7) 0.8701(4) 0.147(9) Uani 1 1 d G
H144 H 0.6147 -0.0545 0.8740 0.177 Uiso 1 1 calc R
C145 C 0.6143(6) -0.0771(4) 0.7458(3) 0.066(3) Uani 1 1 d G
C146 C 0.5569(5) -0.1162(6) 0.7452(4) 0.108(5) Uani 1 1 d G
H146 H 0.5098 -0.1049 0.7641 0.129 Uiso 1 1 calc R
C147 C 0.5698(8) -0.1720(6) 0.7165(5) 0.139(8) Uani 1 1 d G
H147 H 0.5313 -0.1981 0.7161 0.167 Uiso 1 1 calc R
C148 C 0.6401(9) -0.1888(5) 0.6883(4) 0.132(8) Uani 1 1 d G
H148 H 0.6488 -0.2261 0.6691 0.159 Uiso 1 1 calc R
C149 C 0.6976(7) -0.1497(6) 0.6889(3) 0.107(5) Uani 1 1 d G
H149 H 0.7447 -0.1610 0.6701 0.129 Uiso 1 1 calc R
C150 C 0.6847(5) -0.0939(5) 0.7176(4) 0.089(4) Uani 1 1 d G
H150 H 0.7232 -0.0678 0.7180 0.107 Uiso 1 1 calc R
C151 C 0.9017(4) 0.0421(3) 0.8271(3) 0.050(3) Uani 1 1 d G
C152 C 0.9714(4) 0.0335(3) 0.7985(2) 0.062(3) Uani 1 1 d G
H152 H 0.9929 -0.0100 0.7845 0.074 Uiso 1 1 calc R
C153 C 1.0089(3) 0.0899(3) 0.7908(2) 0.057(3) Uani 1 1 d G
H153 H 1.0556 0.0842 0.7717 0.068 Uiso 1 1 calc R
C154 C 0.9767(4) 0.1549(3) 0.8117(2) 0.049(3) Uani 1 1 d G
C155 C 0.9070(4) 0.1635(3) 0.8403(2) 0.053(3) Uani 1 1 d G
H155 H 0.8855 0.2070 0.8542 0.064 Uiso 1 1 calc R
C156 C 0.8695(3) 0.1071(3) 0.8480(2) 0.057(3) Uani 1 1 d G
H156 H 0.8229 0.1128 0.8671 0.068 Uiso 1 1 calc R
C157 C 0.9180(4) -0.1094(4) 0.8145(3) 0.061(3) Uani 1 1 d G
C158 C 0.9041(6) -0.1281(6) 0.7729(3) 0.106(6) Uani 1 1 d G
H158 H 0.8585 -0.1008 0.7581 0.127 Uiso 1 1 calc R
C159 C 0.9584(8) -0.1877(6) 0.7534(3) 0.138(8) Uani 1 1 d G
H159 H 0.9491 -0.2002 0.7256 0.166 Uiso 1 1 calc R
C160 C 1.0265(7) -0.2286(5) 0.7755(4) 0.136(8) Uani 1 1 d G
H160 H 1.0629 -0.2684 0.7625 0.163 Uiso 1 1 calc R
C161 C 1.0404(5) -0.2098(5) 0.8171(4) 0.133(8) Uani 1 1 d G
H161 H 1.0860 -0.2372 0.8319 0.159 Uiso 1 1 calc R
C162 C 0.9861(5) -0.1503(5) 0.8366(3) 0.102(5) Uani 1 1 d G
H162 H 0.9954 -0.1377 0.8644 0.122 Uiso 1 1 calc R
C163 C 0.8407(5) -0.0466(4) 0.8973(2) 0.060(3) Uani 1 1 d G
C164 C 0.7780(5) -0.0753(5) 0.9159(3) 0.090(5) Uani 1 1 d G
H164 H 0.7422 -0.0856 0.8975 0.108 Uiso 1 1 calc R
C165 C 0.7687(6) -0.0886(6) 0.9619(3) 0.133(7) Uani 1 1 d G
H165 H 0.7267 -0.1078 0.9743 0.159 Uiso 1 1 calc R
C166 C 0.8222(8) -0.0732(6) 0.9894(2) 0.113(6) Uani 1 1 d G
H166 H 0.8160 -0.0821 1.0202 0.136 Uiso 1 1 calc R
C167 C 0.8850(7) -0.0445(6) 0.9708(3) 0.106(5) Uani 1 1 d G
H167 H 0.9208 -0.0342 0.9892 0.127 Uiso 1 1 calc R
C168 C 0.8942(5) -0.0312(5) 0.9248(3) 0.078(4) Uani 1 1 d G
H168 H 0.9362 -0.0120 0.9124 0.094 Uiso 1 1 calc R
C169 C 1.1260(3) 0.1930(4) 0.7802(3) 0.057(3) Uani 1 1 d G
C170 C 1.1371(4) 0.1746(4) 0.7361(2) 0.070(3) Uani 1 1 d G
H170 H 1.0923 0.1828 0.7189 0.084 Uiso 1 1 calc R
C171 C 1.2153(5) 0.1441(5) 0.7176(2) 0.074(4) Uani 1 1 d G
H171 H 1.2227 0.1318 0.6880 0.089 Uiso 1 1 calc R
C172 C 1.2823(4) 0.1319(5) 0.7432(3) 0.097(5) Uani 1 1 d G
H172 H 1.3346 0.1115 0.7308 0.117 Uiso 1 1 calc R
C173 C 1.2712(4) 0.1503(5) 0.7873(3) 0.095(5) Uani 1 1 d G
H173 H 1.3160 0.1421 0.8045 0.114 Uiso 1 1 calc R
C174 C 1.1930(4) 0.1808(5) 0.8058(2) 0.071(4) Uani 1 1 d G
H174 H 1.1856 0.1931 0.8354 0.085 Uiso 1 1 calc R
C175 C 1.0279(5) 0.2595(4) 0.8572(2) 0.061(3) Uani 1 1 d G
C176 C 1.0479(5) 0.2090(4) 0.8937(3) 0.072(4) Uani 1 1 d G
H176 H 1.0605 0.1590 0.8900 0.087 Uiso 1 1 calc R
C177 C 1.0492(6) 0.2333(6) 0.9357(3) 0.100(5) Uani 1 1 d G
H177 H 1.0626 0.1995 0.9601 0.120 Uiso 1 1 calc R
C178 C 1.0303(7) 0.3080(7) 0.9412(3) 0.116(6) Uani 1 1 d G
H178 H 1.0311 0.3242 0.9693 0.139 Uiso 1 1 calc R
C179 C 1.0103(7) 0.3585(4) 0.9047(4) 0.124(7) Uani 1 1 d G
H179 H 0.9977 0.4086 0.9084 0.149 Uiso 1 1 calc R
C180 C 1.0091(6) 0.3343(4) 0.8627(3) 0.092(5) Uani 1 1 d G
H180 H 0.9956 0.3681 0.8383 0.110 Uiso 1 1 calc R
N1 N 1.2147(6) 0.0537(5) 0.5643(3) 0.068(3) Uani 1 1 d .
H1 H 1.2400 0.0121 0.5770 0.082 Uiso 1 1 calc R
N2 N 1.3193(6) 0.0214(5) 0.5115(3) 0.076(3) Uani 1 1 d .
H2 H 1.3274 -0.0199 0.5272 0.091 Uiso 1 1 calc R
N3 N 0.6401(9) 0.6113(7) 0.9377(4) 0.117(5) Uani 1 1 d .
H3 H 0.5960 0.6426 0.9293 0.140 Uiso 1 1 calc R
N4 N 0.6317(7) 0.6972(6) 0.9863(4) 0.100(4) Uani 1 1 d .
H4A H 0.5888 0.7193 0.9724 0.120 Uiso 1 1 calc R
N5 N 0.7835(12) 0.1741(8) 0.4374(5) 0.142(7) Uani 1 1 d .
H5A H 0.8198 0.1949 0.4257 0.170 Uiso 1 1 calc R
N6 N 0.7771(9) 0.1502(6) 0.3650(4) 0.105(5) Uani 1 1 d .
H6 H 0.8101 0.1773 0.3603 0.126 Uiso 1 1 calc R
N7 N 0.2984(9) 0.5100(7) 0.9295(4) 0.123(6) Uani 1 1 d .
H7A H 0.2858 0.4793 0.9498 0.147 Uiso 1 1 calc R
N8 N 0.2245(9) 0.5971(8) 0.9763(5) 0.120(5) Uani 1 1 d .
H8A H 0.2204 0.5602 0.9943 0.144 Uiso 1 1 calc R
N9 N 0.9000(6) -0.1627(6) 0.5682(4) 0.080(3) Uani 1 1 d .
H9 H 0.8619 -0.1643 0.5518 0.096 Uiso 1 1 calc R
N10 N 0.9670(7) -0.2686(6) 0.5378(4) 0.076(3) Uani 1 1 d .
H10 H 0.9188 -0.2662 0.5303 0.092 Uiso 1 1 calc R
N11 N 0.6333(7) 0.2059(6) 1.0596(3) 0.090(4) Uani 1 1 d .
H11A H 0.6786 0.1836 1.0713 0.107 Uiso 1 1 calc R
N12 N 0.5877(9) 0.2410(7) 1.1311(4) 0.109(5) Uani 1 1 d .
H12A H 0.6368 0.2195 1.1382 0.131 Uiso 1 1 calc R
O1 O 1.2241(5) 0.1325(4) 0.5031(3) 0.066(2) Uani 1 1 d .
O2 O 0.7308(6) 0.5870(5) 0.9911(3) 0.089(3) Uani 1 1 d .
O3 O 0.7055(7) 0.1032(5) 0.4201(3) 0.091(3) Uani 1 1 d .
O4 O 0.2608(10) 0.6309(7) 0.9057(5) 0.161(7) Uani 1 1 d .
O5 O 1.0370(6) -0.2136(5) 0.5777(3) 0.092(3) Uani 1 1 d .
O6 O 0.4990(8) 0.2676(7) 1.0738(3) 0.131(5) Uani 1 1 d .
P1 P 0.91307(17) 0.42827(15) 0.70555(11) 0.0536(7) Uani 1 1 d .
P2 P 0.56644(15) 0.46032(14) 0.62725(10) 0.0471(7) Uani 1 1 d .
P3 P 0.41360(16) 0.30070(15) 0.67707(10) 0.0518(7) Uani 1 1 d .
P4 P 0.59924(17) -0.00335(15) 0.78274(11) 0.0567(8) Uani 1 1 d .
P5 P 0.84889(17) -0.02877(14) 0.83775(11) 0.0526(7) Uani 1 1 d .
P6 P 1.02274(16) 0.23096(14) 0.80253(10) 0.0498(7) Uani 1 1 d .
P7 P 0.7678(2) 0.66604(19) 0.57977(14) 0.0757(10) Uani 1 1 d .
P8 P 0.1596(2) 0.9686(2) 0.89323(14) 0.0829(11) Uani 1 1 d .
Cu1 Cu 0.77919(8) 0.18744(7) 0.68644(5) 0.0540(3) Uani 1 1 d .
Cu2 Cu 0.66841(8) 0.28948(7) 0.80320(5) 0.0546(3) Uani 1 1 d .
Au1 Au 0.81606(2) 0.27199(2) 0.747357(15) 0.04947(12) Uani 1 1 d .
Au2 Au 0.95432(2) 0.32637(2) 0.754701(16) 0.05213(12) Uani 1 1 d .
Au3 Au 0.62869(2) 0.29334(2) 0.711826(15) 0.05318(12) Uani 1 1 d .
Au4 Au 0.49821(2) 0.37650(2) 0.658908(16) 0.05320(12) Uani 1 1 d .
Au5 Au 0.71303(3) 0.14757(2) 0.775231(15) 0.05042(12) Uani 1 1 d .
Au6 Au 0.72344(3) -0.00131(2) 0.806964(16) 0.05386(12) Uani 1 1 d .
F1 F 0.7321(8) 0.6411(10) 0.6245(4) 0.202(7) Uani 1 1 d .
F2 F 0.7335(11) 0.6170(9) 0.5552(6) 0.236(8) Uani 1 1 d .
F3 F 0.8489(8) 0.6109(8) 0.5853(5) 0.215(7) Uani 1 1 d .
F4 F 0.7982(14) 0.7172(13) 0.6054(6) 0.311(13) Uani 1 1 d .
F5 F 0.6851(8) 0.7201(8) 0.5729(6) 0.216(7) Uani 1 1 d .
F6 F 0.8006(6) 0.6977(9) 0.5351(4) 0.207(7) Uani 1 1 d .
F7 F 0.2435(6) 0.9168(6) 0.8810(6) 0.203(7) Uani 1 1 d .
F8 F 0.1155(7) 0.9133(6) 0.8804(5) 0.170(5) Uani 1 1 d .
F9 F 0.1619(13) 0.9333(9) 0.9400(5) 0.246(9) Uani 1 1 d .
F10 F 0.2026(8) 1.0268(7) 0.9068(4) 0.166(5) Uani 1 1 d .
F11 F 0.1614(10) 1.0065(8) 0.8477(4) 0.206(7) Uani 1 1 d .
F12 F 0.0762(7) 1.0183(7) 0.9075(6) 0.196(7) Uani 1 1 d .
O9 O 0.7570(9) 0.2358(7) 1.1368(5) 0.150(5) Uani 1 1 d .
O10 O 0.8692(9) 0.2547(8) 0.3507(6) 0.175(6) Uani 1 1 d .
O7 O 1.0720(12) -0.0033(12) 0.5168(7) 0.099(7) Uani 0.50 1 d P
C182 C 0.534(3) 0.503(4) 1.0140(18) 0.23(3) Uani 0.50 1 d P
O8 O 0.5650(11) 0.4405(15) 1.0246(13) 0.192(19) Uani 0.50 1 d P
C181 C 1.012(2) 0.0015(19) 0.5420(9) 0.097(11) Uani 0.50 1 d P

loop_
_atom_site_aniso_label
_atom_site_aniso_U_11
_atom_site_aniso_U_22
_atom_site_aniso_U_33
_atom_site_aniso_U_23
_atom_site_aniso_U_13
_atom_site_aniso_U_12
C1 0.037(5) 0.063(6) 0.062(7) -0.013(6) 0.002(5) -0.024(5)
C2 0.061(7) 0.072(7) 0.059(8) -0.016(6) -0.010(6) -0.033(6)
C3 0.061(7) 0.066(7) 0.044(7) -0.014(6) -0.004(5) -0.020(6)
C4 0.070(8) 0.061(7) 0.065(9) 0.001(6) 0.009(6) 0.000(6)
C5 0.064(8) 0.071(8) 0.070(9) 0.005(7) 0.014(6) -0.001(6)
C6 0.060(7) 0.049(6) 0.079(9) -0.013(6) 0.005(6) -0.017(5)
C7 0.095(10) 0.067(7) 0.046(8) -0.002(6) 0.008(7) -0.002(7)
C8 0.079(9) 0.063(7) 0.071(9) 0.015(7) 0.013(7) -0.021(6)
C9 0.061(7) 0.062(7) 0.045(7) -0.021(6) -0.003(5) -0.016(6)
C10 0.068(8) 0.093(9) 0.056(8) -0.007(7) 0.008(6) -0.021(7)
C11 0.068(9) 0.115(12) 0.126(15) 0.028(11) 0.001(9) -0.023(8)
C12 0.088(13) 0.25(3) 0.109(16) 0.066(17) 0.016(11) -0.036(15)
C13 0.102(15) 0.25(3) 0.104(16) 0.003(18) 0.031(12) 0.009(17)
C14 0.110(14) 0.153(17) 0.114(16) -0.048(14) 0.042(12) -0.033(12)
C15 0.096(11) 0.092(10) 0.114(13) -0.030(10) 0.051(10) -0.018(9)
C16 0.057(6) 0.053(6) 0.036(6) -0.007(5) 0.007(5) -0.023(5)
C17 0.064(7) 0.075(8) 0.040(7) -0.005(6) -0.002(5) -0.019(6)
C18 0.066(8) 0.071(8) 0.076(9) -0.025(7) 0.001(7) -0.014(6)
C19 0.077(10) 0.118(12) 0.102(12) -0.049(10) 0.000(8) -0.030(9)
C20 0.073(10) 0.093(10) 0.147(16) -0.053(11) -0.003(9) -0.024(8)
C21 0.080(10) 0.093(10) 0.109(13) -0.054(9) -0.022(9) 0.003(8)
C22 0.119(16) 0.25(3) 0.28(3) -0.22(2) -0.098(18) 0.068(16)
C23 0.064(10) 0.186(19) 0.28(3) -0.17(2) -0.037(13) 0.013(11)
C24 0.085(10) 0.078(9) 0.083(11) -0.025(8) -0.010(8) -0.012(8)
C25 0.107(12) 0.089(10) 0.057(9) -0.017(8) 0.010(8) -0.034(9)
C26 0.101(13) 0.139(15) 0.126(16) -0.062(13) 0.004(11) -0.043(11)
C27 0.126(17) 0.17(2) 0.139(19) -0.039(16) -0.031(14) -0.061(15)
C28 0.16(2) 0.17(2) 0.26(3) -0.12(2) -0.03(2) -0.067(18)
C29 0.15(2) 0.160(19) 0.18(2) -0.121(17) -0.002(17) -0.029(15)
C30 0.131(15) 0.093(11) 0.111(14) -0.044(10) 0.018(11) -0.023(10)
C31 0.055(7) 0.057(6) 0.051(7) 0.013(6) -0.003(6) -0.011(5)
C32 0.056(7) 0.078(8) 0.081(11) 0.010(8) -0.017(7) -0.016(6)
C33 0.088(10) 0.072(8) 0.052(8) -0.005(7) 0.009(7) -0.016(7)
C34 0.119(15) 0.23(2) 0.093(14) -0.055(15) 0.014(11) -0.104(15)
C35 0.162(19) 0.25(3) 0.094(15) -0.029(16) 0.047(14) -0.140(19)
C36 0.132(14) 0.082(9) 0.062(10) -0.009(8) 0.022(9) -0.050(9)
C37 0.138(15) 0.125(13) 0.063(10) -0.039(10) 0.020(10) -0.041(11)
C38 0.112(12) 0.118(12) 0.070(11) -0.022(9) 0.006(9) -0.050(10)
C39 0.170(18) 0.048(8) 0.057(10) -0.002(7) 0.021(10) -0.008(9)
C40 0.134(14) 0.071(9) 0.050(9) -0.013(7) 0.013(9) -0.001(9)
C41 0.21(2) 0.108(13) 0.073(13) -0.002(10) 0.045(14) -0.014(13)
C42 0.23(3) 0.154(19) 0.054(12) -0.020(12) 0.035(14) -0.019(17)
C43 0.24(3) 0.21(3) 0.106(19) -0.059(18) -0.006(19) -0.10(2)
C44 0.17(2) 0.164(19) 0.087(15) -0.043(14) 0.023(14) -0.028(15)
C45 0.146(18) 0.105(13) 0.075(13) -0.003(10) 0.008(12) 0.022(12)
C46 0.049(6) 0.061(7) 0.049(7) 0.002(6) -0.008(5) -0.003(5)
C47 0.066(8) 0.067(8) 0.088(10) -0.001(7) -0.040(8) -0.017(6)
C48 0.054(7) 0.080(8) 0.058(8) -0.011(7) -0.011(6) -0.015(6)
C49 0.097(11) 0.086(9) 0.065(9) 0.001(8) -0.003(8) -0.016(8)
C50 0.097(11) 0.078(9) 0.069(10) 0.001(7) 0.024(8) -0.007(8)
C51 0.082(9) 0.087(9) 0.067(9) 0.008(8) 0.019(7) -0.004(8)
C52 0.109(12) 0.064(8) 0.087(11) -0.004(8) 0.027(9) -0.009(8)
C53 0.081(9) 0.068(8) 0.095(11) -0.005(8) 0.000(8) -0.009(7)
C54 0.130(15) 0.101(13) 0.104(15) -0.010(12) 0.036(12) 0.013(11)
C55 0.092(12) 0.114(13) 0.122(16) -0.036(12) 0.056(11) -0.022(10)
C56 0.137(17) 0.21(2) 0.070(13) -0.040(14) 0.021(11) -0.070(16)
C57 0.15(2) 0.28(4) 0.22(3) -0.18(3) 0.09(2) -0.16(2)
C58 0.18(3) 0.21(3) 0.22(3) -0.12(3) 0.10(3) -0.09(2)
C59 0.16(2) 0.103(15) 0.18(2) -0.005(15) 0.081(18) -0.005(13)
C60 0.117(15) 0.103(13) 0.16(2) -0.031(14) 0.035(14) 0.000(11)
C61 0.059(6) 0.042(5) 0.049(7) -0.002(5) 0.024(5) -0.027(5)
C62 0.078(8) 0.048(6) 0.061(8) -0.004(6) -0.018(6) -0.017(6)
C63 0.077(8) 0.066(7) 0.057(8) -0.014(6) 0.005(6) -0.022(6)
C64 0.078(9) 0.098(10) 0.089(11) -0.044(9) -0.017(8) -0.018(8)
C65 0.096(11) 0.081(9) 0.093(12) -0.033(8) -0.027(9) 0.013(8)
C66 0.059(7) 0.074(8) 0.056(8) -0.017(6) 0.003(6) -0.012(6)
C67 0.103(12) 0.123(12) 0.071(10) -0.044(9) -0.032(8) 0.029(10)
C68 0.080(10) 0.125(13) 0.086(11) -0.044(10) -0.017(8) 0.001(9)
C69 0.073(9) 0.064(7) 0.070(9) -0.027(7) 0.013(7) -0.014(7)
C70 0.073(9) 0.065(7) 0.090(11) -0.010(7) 0.020(7) -0.026(7)
C71 0.078(11) 0.105(12) 0.19(2) -0.078(13) -0.005(12) -0.007(9)
C72 0.083(12) 0.136(16) 0.27(3) -0.120(18) 0.027(15) -0.022(11)
C73 0.108(14) 0.092(11) 0.124(16) -0.005(11) 0.056(12) -0.019(10)
C74 0.152(17) 0.090(11) 0.080(12) -0.043(9) 0.028(11) -0.030(11)
C75 0.110(12) 0.120(12) 0.090(12) -0.059(10) 0.008(9) -0.030(10)
C76 0.062(7) 0.048(6) 0.060(8) 0.001(6) -0.007(6) -0.016(5)
C77 0.075(8) 0.058(7) 0.056(8) -0.006(6) -0.011(6) -0.016(6)
C78 0.046(6) 0.082(8) 0.054(8) -0.009(6) -0.004(5) -0.015(6)
C79 0.087(9) 0.064(7) 0.068(9) 0.013(7) 0.018(7) -0.003(7)
C80 0.081(9) 0.071(8) 0.061(9) 0.000(7) -0.001(7) 0.003(7)
C81 0.068(8) 0.089(9) 0.053(8) -0.018(7) -0.012(6) -0.009(7)
C82 0.102(10) 0.094(9) 0.028(7) -0.006(6) -0.007(6) 0.001(8)
C83 0.077(9) 0.078(8) 0.070(10) -0.005(7) -0.019(7) 0.011(7)
C84 0.100(12) 0.120(13) 0.083(13) -0.014(10) -0.026(10) 0.012(10)
C85 0.24(3) 0.111(13) 0.030(9) 0.001(9) 0.010(12) -0.013(14)
C86 0.17(2) 0.44(5) 0.083(16) -0.04(2) 0.054(16) 0.08(3)
C87 0.34(5) 0.33(4) 0.078(17) 0.02(2) 0.10(2) 0.11(3)
C88 0.47(6) 0.16(2) 0.12(2) -0.01(2) 0.15(3) 0.01(3)
C89 0.40(5) 0.19(3) 0.13(2) -0.09(2) 0.13(3) -0.17(3)
C90 0.32(4) 0.23(3) 0.085(16) -0.064(17) 0.08(2) -0.15(3)
C91 0.052(6) 0.041(5) 0.071(8) 0.006(5) -0.029(6) -0.009(5)
C92 0.046(6) 0.072(7) 0.040(6) -0.016(5) -0.005(5) -0.007(5)
C93 0.039(6) 0.059(6) 0.069(8) 0.003(6) -0.008(5) -0.018(5)
C94 0.033(5) 0.046(5) 0.047(6) -0.001(5) -0.009(4) -0.018(4)
C95 0.047(6) 0.072(7) 0.049(7) -0.007(6) -0.013(5) -0.005(5)
C96 0.041(6) 0.062(6) 0.066(8) -0.016(6) -0.003(5) -0.016(5)
C97 0.038(6) 0.078(8) 0.072(8) 0.017(7) -0.013(5) -0.028(5)
C98 0.088(10) 0.068(8) 0.090(11) 0.016(8) -0.023(8) -0.006(7)
C99 0.079(10) 0.142(14) 0.055(9) -0.010(9) 0.019(7) -0.020(9)
C100 0.092(13) 0.20(2) 0.076(12) 0.018(13) 0.006(9) -0.052(13)
C101 0.091(12) 0.172(18) 0.104(14) 0.041(13) 0.039(10) -0.063(12)
C102 0.087(10) 0.055(8) 0.156(16) 0.020(9) -0.021(10) -0.021(7)
C103 0.073(8) 0.057(7) 0.076(9) -0.010(6) -0.007(7) -0.016(6)
C104 0.21(2) 0.085(11) 0.100(13) -0.004(10) -0.084(14) -0.038(12)
C105 0.37(4) 0.14(2) 0.22(3) -0.08(2) -0.16(3) -0.03(2)
C106 0.27(3) 0.128(19) 0.18(3) -0.072(19) -0.07(2) -0.042(19)
C107 0.163(18) 0.056(9) 0.18(2) -0.014(11) -0.040(16) -0.014(10)
C108 0.097(11) 0.057(8) 0.136(15) -0.006(9) -0.048(10) -0.015(7)
C109 0.039(5) 0.058(6) 0.054(7) 0.009(6) -0.017(5) -0.012(5)
C110 0.103(12) 0.094(11) 0.102(13) -0.023(10) -0.043(10) -0.012(9)
C111 0.119(14) 0.116(13) 0.090(13) -0.032(11) -0.013(11) -0.013(11)
C112 0.069(10) 0.20(2) 0.049(10) -0.024(12) -0.021(7) 0.019(12)
C113 0.108(13) 0.145(16) 0.053(10) 0.018(10) 0.000(9) 0.001(11)
C114 0.095(10) 0.078(9) 0.065(9) 0.016(7) 0.000(7) -0.021(7)
C115 0.050(6) 0.054(6) 0.072(8) 0.000(6) -0.024(6) -0.003(5)
C116 0.062(8) 0.092(9) 0.070(9) -0.017(7) -0.007(7) -0.005(7)
C117 0.064(9) 0.118(13) 0.131(15) -0.036(12) 0.006(9) 0.004(9)
C118 0.106(14) 0.064(9) 0.18(2) -0.032(11) -0.015(13) 0.014(9)
C119 0.123(15) 0.062(9) 0.18(2) -0.015(11) -0.030(13) -0.006(9)
C120 0.068(8) 0.035(6) 0.123(12) -0.004(7) -0.005(8) -0.006(5)
C121 0.041(5) 0.056(6) 0.047(7) 0.008(5) 0.002(5) -0.015(5)
C122 0.069(8) 0.064(7) 0.047(7) 0.004(6) 0.019(6) -0.002(6)
C123 0.071(8) 0.059(7) 0.091(11) 0.003(7) -0.020(7) -0.009(6)
C124 0.047(6) 0.038(5) 0.072(8) 0.009(5) -0.016(6) -0.015(4)
C125 0.067(8) 0.068(7) 0.059(8) 0.002(6) -0.011(6) -0.026(6)
C126 0.064(7) 0.056(7) 0.069(9) -0.007(6) -0.011(6) -0.009(6)
C127 0.042(6) 0.061(6) 0.061(8) 0.002(6) -0.006(5) -0.012(5)
C128 0.154(15) 0.093(10) 0.083(11) 0.030(9) -0.059(10) -0.060(10)
C129 0.21(2) 0.142(15) 0.057(10) 0.029(10) -0.056(12) -0.091(15)
C130 0.089(10) 0.105(11) 0.068(10) -0.006(8) -0.029(8) -0.044(8)
C131 0.059(8) 0.077(8) 0.107(12) -0.024(8) -0.001(7) -0.030(6)
C132 0.059(7) 0.076(8) 0.058(8) -0.008(6) 0.002(6) -0.034(6)
C133 0.046(6) 0.041(5) 0.078(8) -0.004(5) -0.013(6) -0.012(4)
C134 0.054(7) 0.063(7) 0.102(11) -0.016(7) 0.007(7) -0.018(6)
C135 0.060(9) 0.086(10) 0.144(16) -0.014(10) 0.008(9) -0.025(7)
C136 0.054(9) 0.122(13) 0.124(15) -0.030(11) 0.004(9) -0.002(8)
C137 0.078(10) 0.118(12) 0.086(11) -0.038(9) 0.000(8) -0.006(9)
C138 0.051(8) 0.095(10) 0.126(13) -0.030(9) -0.030(8) -0.014(7)
C139 0.063(8) 0.065(7) 0.090(10) 0.011(7) -0.010(7) -0.019(6)
C140 0.065(9) 0.106(11) 0.114(13) 0.001(10) -0.005(8) -0.028(8)
C141 0.082(12) 0.162(17) 0.16(2) -0.011(15) 0.064(13) -0.059(12)
C142 0.132(17) 0.147(16) 0.101(15) 0.011(13) 0.056(13) -0.050(13)
C143 0.123(17) 0.21(2) 0.15(2) 0.078(17) 0.037(14) -0.049(16)
C144 0.101(13) 0.23(2) 0.088(13) 0.063(15) 0.007(10) -0.042(14)
C145 0.065(8) 0.058(7) 0.076(9) 0.007(6) -0.018(7) -0.018(6)
C146 0.115(13) 0.087(11) 0.129(15) -0.013(10) -0.031(11) -0.033(10)
C147 0.18(2) 0.102(14) 0.16(2) -0.042(13) -0.001(16) -0.070(14)
C148 0.20(2) 0.075(11) 0.110(16) -0.018(10) -0.025(15) -0.016(13)
C149 0.124(14) 0.076(10) 0.115(15) -0.016(10) -0.017(11) -0.010(10)
C150 0.078(10) 0.086(10) 0.105(12) -0.011(9) -0.008(9) -0.022(8)
C151 0.035(5) 0.047(6) 0.070(8) -0.005(5) -0.004(5) -0.013(4)
C152 0.061(7) 0.053(6) 0.074(9) -0.013(6) 0.007(6) -0.021(5)
C153 0.058(7) 0.055(6) 0.059(8) -0.006(6) 0.010(6) -0.021(5)
C154 0.039(5) 0.051(6) 0.058(7) -0.002(5) -0.012(5) -0.012(4)
C155 0.047(6) 0.052(6) 0.057(7) -0.001(5) -0.006(5) -0.007(5)
C156 0.043(6) 0.056(6) 0.071(8) 0.003(6) -0.004(5) -0.015(5)
C157 0.051(6) 0.056(6) 0.080(9) 0.003(6) -0.020(6) -0.020(5)
C158 0.102(12) 0.112(12) 0.090(12) -0.035(10) -0.033(9) 0.012(9)
C159 0.136(17) 0.110(14) 0.17(2) -0.072(14) -0.033(15) -0.009(12)
C160 0.109(14) 0.065(10) 0.23(3) -0.046(13) -0.007(15) -0.003(9)
C161 0.082(11) 0.092(12) 0.21(2) -0.057(13) -0.045(13) 0.026(9)
C162 0.072(9) 0.087(10) 0.138(15) -0.030(10) -0.030(9) 0.006(8)
C163 0.073(8) 0.052(6) 0.057(8) 0.007(6) -0.026(6) -0.015(6)
C164 0.087(10) 0.146(13) 0.056(9) 0.023(9) 0.004(7) -0.073(10)
C165 0.146(17) 0.157(17) 0.098(15) 0.042(13) 0.005(13) -0.065(14)
C166 0.152(17) 0.117(13) 0.060(11) -0.001(10) -0.019(11) -0.017(12)
C167 0.140(16) 0.114(13) 0.068(11) 0.007(9) -0.018(10) -0.041(11)
C168 0.097(10) 0.092(9) 0.049(8) 0.006(7) -0.016(7) -0.031(8)
C169 0.048(6) 0.056(6) 0.066(8) 0.007(6) -0.017(6) -0.013(5)
C170 0.069(8) 0.072(8) 0.077(10) -0.008(7) -0.008(7) -0.032(6)
C171 0.078(9) 0.083(9) 0.065(9) -0.007(7) 0.014(7) -0.033(7)
C172 0.061(9) 0.092(10) 0.128(15) 0.028(10) -0.001(9) -0.015(7)
C173 0.052(8) 0.139(14) 0.075(10) 0.015(10) -0.012(7) 0.002(8)
C174 0.042(6) 0.103(9) 0.061(8) 0.014(7) -0.009(6) -0.014(6)
C175 0.048(6) 0.062(7) 0.077(9) 0.001(6) -0.017(6) -0.022(5)
C176 0.062(8) 0.074(8) 0.082(10) 0.005(8) -0.008(7) -0.025(6)
C177 0.125(13) 0.124(14) 0.056(10) 0.010(9) -0.031(9) -0.043(11)
C178 0.133(15) 0.165(18) 0.069(12) -0.041(12) -0.004(10) -0.061(14)
C179 0.183(19) 0.110(13) 0.074(12) -0.031(11) -0.029(12) -0.020(12)
C180 0.136(13) 0.061(8) 0.073(10) -0.007(7) -0.008(9) -0.017(8)
N1 0.068(6) 0.062(6) 0.066(7) -0.013(5) 0.017(5) -0.010(5)
N2 0.072(7) 0.070(6) 0.068(7) -0.002(5) 0.025(6) -0.002(5)
N3 0.130(11) 0.095(9) 0.107(11) -0.058(8) -0.047(9) 0.024(8)
N4 0.102(9) 0.086(8) 0.106(10) -0.050(7) -0.037(7) 0.004(7)
N5 0.25(2) 0.118(11) 0.088(11) -0.032(9) 0.039(12) -0.098(13)
N6 0.179(14) 0.069(7) 0.060(8) -0.010(6) 0.027(8) -0.030(8)
N7 0.146(13) 0.086(9) 0.095(10) 0.012(7) 0.045(9) 0.016(8)
N8 0.133(12) 0.112(10) 0.084(10) -0.013(8) 0.021(9) 0.011(9)
N9 0.075(7) 0.098(8) 0.068(7) -0.039(6) -0.019(6) -0.008(6)
N10 0.075(7) 0.083(7) 0.074(8) -0.030(6) -0.009(6) -0.019(6)
N11 0.089(8) 0.123(9) 0.031(6) -0.012(6) -0.014(5) 0.017(7)
N12 0.133(11) 0.134(11) 0.041(7) -0.012(7) -0.010(7) -0.004(9)
O1 0.067(5) 0.066(5) 0.057(5) 0.001(4) 0.004(4) -0.008(4)
O2 0.092(7) 0.095(7) 0.068(6) -0.016(5) -0.021(5) 0.000(5)
O3 0.145(10) 0.065(6) 0.053(6) -0.008(5) 0.013(6) -0.021(6)
O4 0.226(16) 0.095(9) 0.112(11) 0.002(8) 0.069(10) 0.014(9)
O5 0.068(6) 0.106(7) 0.102(8) -0.039(6) -0.004(6) -0.015(5)
O6 0.130(10) 0.152(10) 0.061(7) -0.022(7) 0.000(6) 0.047(8)
P1 0.0482(16) 0.0473(14) 0.068(2) 0.0091(14) -0.0226(14) -0.0166(12)
P2 0.0396(14) 0.0477(14) 0.0547(18) 0.0034(13) -0.0174(12) -0.0110(11)
P3 0.0428(15) 0.0528(15) 0.062(2) 0.0062(14) -0.0171(13) -0.0164(12)
P4 0.0460(16) 0.0503(15) 0.074(2) 0.0106(15) -0.0126(14) -0.0154(12)
P5 0.0487(16) 0.0469(14) 0.063(2) 0.0052(14) -0.0111(14) -0.0147(12)
P6 0.0422(14) 0.0490(14) 0.0580(19) 0.0063(13) -0.0114(13) -0.0131(12)
P7 0.077(2) 0.068(2) 0.080(3) 0.0057(19) -0.013(2) -0.0195(18)
P8 0.077(2) 0.093(3) 0.076(3) 0.007(2) -0.027(2) -0.016(2)
Cu1 0.0549(8) 0.0545(7) 0.0534(9) -0.0069(6) -0.0086(6) -0.0138(6)
Cu2 0.0515(8) 0.0538(7) 0.0585(9) -0.0085(7) -0.0071(6) -0.0122(6)
Au1 0.0423(2) 0.0511(2) 0.0574(3) -0.0088(2) -0.00628(19) -0.01439(17)
Au2 0.0445(2) 0.0504(2) 0.0633(3) 0.0100(2) -0.0189(2) -0.01601(18)
Au3 0.0468(2) 0.0546(2) 0.0565(3) -0.0012(2) -0.01535(19) -0.00851(18)
Au4 0.0455(2) 0.0544(2) 0.0636(3) 0.0075(2) -0.0176(2) -0.01973(18)
Au5 0.0590(3) 0.0435(2) 0.0485(3) -0.00195(19) -0.0055(2) -0.01347(18)
Au6 0.0469(2) 0.0498(2) 0.0645(3) 0.0071(2) -0.0113(2) -0.01397(18)
F1 0.162(11) 0.37(2) 0.110(9) 0.089(11) -0.051(8) -0.149(12)
F2 0.259(18) 0.249(17) 0.274(19) -0.134(15) -0.007(14) -0.156(15)
F3 0.147(11) 0.210(14) 0.209(14) 0.063(12) -0.023(10) 0.060(10)
F4 0.42(3) 0.47(3) 0.205(17) -0.150(19) 0.093(18) -0.37(3)
F5 0.121(10) 0.200(13) 0.266(18) 0.039(13) -0.001(10) 0.033(9)
F6 0.103(8) 0.358(19) 0.136(10) 0.131(12) -0.019(7) -0.069(10)
F7 0.090(7) 0.110(8) 0.40(2) -0.001(11) -0.021(10) -0.013(6)
F8 0.123(9) 0.160(10) 0.258(15) -0.084(10) -0.016(9) -0.065(7)
F9 0.41(3) 0.254(17) 0.133(12) 0.104(12) -0.109(14) -0.196(18)
F10 0.168(11) 0.189(11) 0.182(12) -0.068(9) 0.032(9) -0.109(9)
F11 0.297(18) 0.224(14) 0.074(8) 0.041(8) -0.037(9) -0.043(13)
F12 0.104(8) 0.168(11) 0.307(19) -0.065(12) 0.087(10) -0.037(8)
O9 0.168(13) 0.120(9) 0.136(12) -0.001(8) 0.006(9) -0.006(9)
O10 0.178(14) 0.151(12) 0.221(17) -0.002(11) -0.096(12) -0.066(10)
O7 0.076(13) 0.145(18) 0.104(17) -0.036(14) -0.047(12) -0.059(12)
C182 0.21(5) 0.32(7) 0.21(5) 0.23(5) -0.18(4) -0.21(5)
O8 0.028(10) 0.17(2) 0.40(5) -0.23(3) 0.017(18) -0.008(13)
C181 0.12(3) 0.15(3) 0.061(19) -0.029(18) 0.022(17) -0.11(2)

loop_
_atom_type_symbol
_atom_type_description
_atom_type_scat_dispersion_real
_atom_type_scat_dispersion_imag
_atom_type_scat_source
C C 0.0033 0.0016 'International Tables Vol C Tables 4.2.6.8 and 6.1.1.4'
H H 0.0000 0.0000 'International Tables Vol C Tables 4.2.6.8 and 6.1.1.4'
N N 0.0061 0.0033 'International Tables Vol C Tables 4.2.6.8 and 6.1.1.4'
O O 0.0106 0.0060 'International Tables Vol C Tables 4.2.6.8 and 6.1.1.4'
P P 0.1023 0.0942 'International Tables Vol C Tables 4.2.6.8 and 6.1.1.4'
Cu Cu 0.3201 1.2651 'International Tables Vol C Tables 4.2.6.8 and 6.1.1.4'
Au Au -2.0133 8.8022 'International Tables Vol C Tables 4.2.6.8 and 6.1.1.4'
F F 0.0171 0.0103 'International Tables Vol C Tables 4.2.6.8 and 6.1.1.4'

loop_
_geom_angle_atom_site_label_1
_geom_angle_atom_site_label_2
_geom_angle_atom_site_label_3
_geom_angle
_geom_angle_site_symmetry_3
C2 C1 Au1 164.3(9) .
C2 C1 Cu1 109.0(8) .
Au1 C1 Cu1 86.7(4) .
C1 C2 C3 172.8(12) .
C4 C3 C8 120.0 .
C4 C3 C2 121.3(7) .
C8 C3 C2 118.5(7) .
C5 C4 C3 120.0 .
C5 C4 H4 120.0 .
C3 C4 H4 120.0 .
C4 C5 C6 120.0 .
C4 C5 H5 120.0 .
C6 C5 H5 120.0 .
C5 C6 C7 120.0 .
C5 C6 N1 123.5(6) .
C7 C6 N1 116.5(6) .
C8 C7 C6 120.0 .
C8 C7 H7 120.0 .
C6 C7 H7 120.0 .
C7 C8 C3 120.0 .
C7 C8 H8 120.0 .
C3 C8 H8 120.0 .
O1 C9 N2 124.4(11) .
O1 C9 N1 122.6(10) .
N2 C9 N1 112.9(11) .
N2 C10 C11 123.1(8) .
N2 C10 C15 116.8(8) .
C11 C10 C15 120.0 .
C10 C11 C12 120.0 .
C10 C11 H11 120.0 .
C12 C11 H11 120.0 .
C13 C12 C11 120.0 .
C13 C12 H12 120.0 .
C11 C12 H12 120.0 .
C12 C13 C14 120.0 .
C12 C13 H13 120.0 .
C14 C13 H13 120.0 .
C13 C14 C15 120.0 .
C13 C14 H14 120.0 .
C15 C14 H14 120.0 .
C14 C15 C10 120.0 .
C14 C15 H15 120.0 .
C10 C15 H15 120.0 .
C17 C16 Au1 167.8(10) .
C17 C16 Cu2 100.0(9) .
Au1 C16 Cu2 90.1(4) .
C16 C17 C18 175.8(12) .
C16 C17 Cu2 52.9(7) .
C18 C17 Cu2 129.0(7) .
C19 C18 C23 120.0 .
C19 C18 C17 121.6(7) .
C23 C18 C17 118.3(7) .
C20 C19 C18 120.0 .
C20 C19 H19 120.0 .
C18 C19 H19 120.0 .
C19 C20 C21 120.0 .
C19 C20 H20 120.0 .
C21 C20 H20 120.0 .
C22 C21 C20 120.0 .
C22 C21 N3 117.7(8) .
C20 C21 N3 122.1(9) .
C23 C22 C21 120.0 .
C23 C22 H22 120.0 .
C21 C22 H22 120.0 .
C22 C23 C18 120.0 .
C22 C23 H23 120.0 .
C18 C23 H23 120.0 .
O2 C24 N3 125.5(13) .
O2 C24 N4 122.9(14) .
N3 C24 N4 111.4(13) .
C26 C25 C30 120.0 .
C26 C25 N4 123.7(9) .
C30 C25 N4 116.3(9) .
C25 C26 C27 120.0 .
C25 C26 H26 120.0 .
C27 C26 H26 120.0 .
C28 C27 C26 120.0 .
C28 C27 H27 120.0 .
C26 C27 H27 120.0 .
C27 C28 C29 120.0 .
C27 C28 H28 120.0 .
C29 C28 H28 120.0 .
C28 C29 C30 120.0 .
C28 C29 H29 120.0 .
C30 C29 H29 120.0 .
C29 C30 C25 120.0 .
C29 C30 H30 120.0 .
C25 C30 H30 120.0 .
C32 C31 Au3 174.2(10) .
C32 C31 Cu1 91.9(8) .
Au3 C31 Cu1 91.4(5) .
C31 C32 C33 172.4(12) .
C31 C32 Cu1 57.7(7) .
C33 C32 Cu1 129.9(8) .
C34 C33 C38 120.0 .
C34 C33 C32 118.7(9) .
C38 C33 C32 121.1(9) .
C35 C34 C33 120.0 .
C35 C34 H34 120.0 .
C33 C34 H34 120.0 .
C36 C35 C34 120.0 .
C36 C35 H35 120.0 .
C34 C35 H35 120.0 .
C35 C36 C37 120.0 .
C35 C36 N5 118.8(11) .
C37 C36 N5 120.7(12) .
C38 C37 C36 120.0 .
C38 C37 H37 120.0 .
C36 C37 H37 120.0 .
C37 C38 C33 120.0 .
C37 C38 H38 120.0 .
C33 C38 H38 120.0 .
O3 C39 N5 125.8(15) .
O3 C39 N6 122.0(18) .
N5 C39 N6 112.2(17) .
C41 C40 C45 120.0 .
C41 C40 N6 117.2(12) .
C45 C40 N6 122.8(12) .
C40 C41 C42 120.0 .
C40 C41 H41 120.0 .
C42 C41 H41 120.0 .
C43 C42 C41 120.0 .
C43 C42 H42 120.0 .
C41 C42 H42 120.0 .
C42 C43 C44 120.0 .
C42 C43 H43 120.0 .
C44 C43 H43 120.0 .
C43 C44 C45 120.0 .
C43 C44 H44 120.0 .
C45 C44 H44 120.0 .
C44 C45 C40 120.0 .
C44 C45 H45 120.0 .
C40 C45 H45 120.0 .
C47 C46 Au3 171.7(11) .
C47 C46 Cu2 95.3(8) .
Au3 C46 Cu2 90.0(4) .
C46 C47 C48 174.1(12) .
C46 C47 Cu2 55.4(7) .
C48 C47 Cu2 130.4(8) .
C49 C48 C53 120.0 .
C49 C48 C47 119.2(7) .
C53 C48 C47 120.8(7) .
C50 C49 C48 120.0 .
C50 C49 H49 120.0 .
C48 C49 H49 120.0 .
C49 C50 C51 120.0 .
C49 C50 H50 120.0 .
C51 C50 H50 120.0 .
C52 C51 C50 120.0 .
C52 C51 N7 123.3(8) .
C50 C51 N7 116.6(8) .
C51 C52 C53 120.0 .
C51 C52 H52 120.0 .
C53 C52 H52 120.0 .
C52 C53 C48 120.0 .
C52 C53 H53 120.0 .
C48 C53 H53 120.0 .
O4 C54 N8 122.3(16) .
O4 C54 N7 123.0(17) .
N8 C54 N7 114.5(17) .
C56 C55 C60 120.0 .
C56 C55 N8 119.5(13) .
C60 C55 N8 120.5(13) .
C55 C56 C57 120.0 .
C55 C56 H56 120.0 .
C57 C56 H56 120.0 .
C58 C57 C56 120.0 .
C58 C57 H57 120.0 .
C56 C57 H57 120.0 .
C57 C58 C59 120.0 .
C57 C58 H58 120.0 .
C59 C58 H58 120.0 .
C60 C59 C58 120.0 .
C60 C59 H59 120.0 .
C58 C59 H59 120.0 .
C59 C60 C55 120.0 .
C59 C60 H60 120.0 .
C55 C60 H60 120.0 .
C62 C61 Au5 175.4(9) .
C62 C61 Cu1 92.3(7) .
Au5 C61 Cu1 92.0(4) .
C61 C62 C63 176.4(11) .
C61 C62 Cu1 58.1(6) .
C63 C62 Cu1 125.5(8) .
C64 C63 C68 120.0 .
C64 C63 C62 120.9(7) .
C68 C63 C62 118.3(7) .
C65 C64 C63 120.0 .
C65 C64 H64 120.0 .
C63 C64 H64 120.0 .
C64 C65 C66 120.0 .
C64 C65 H65 120.0 .
C66 C65 H65 120.0 .
C67 C66 C65 120.0 .
C67 C66 N9 116.2(7) .
C65 C66 N9 123.8(7) .
C66 C67 C68 120.0 .
C66 C67 H67 120.0 .
C68 C67 H67 120.0 .
C67 C68 C63 120.0 .
C67 C68 H68 120.0 .
C63 C68 H68 120.0 .
O5 C69 N10 123.5(12) .
O5 C69 N9 124.0(12) .
N10 C69 N9 112.4(13) .
C71 C70 C75 120.0 .
C71 C70 N10 123.4(8) .
C75 C70 N10 116.6(8) .
C72 C71 C70 120.0 .
C72 C71 H71 120.0 .
C70 C71 H71 120.0 .
C71 C72 C73 120.0 .
C71 C72 H72 120.0 .
C73 C72 H72 120.0 .
C74 C73 C72 120.0 .
C74 C73 H73 120.0 .
C72 C73 H73 120.0 .
C73 C74 C75 120.0 .
C73 C74 H74 120.0 .
C75 C74 H74 120.0 .
C74 C75 C70 120.0 .
C74 C75 H75 120.0 .
C70 C75 H75 120.0 .
C77 C76 Au5 163.6(10) .
C77 C76 Cu2 107.7(9) .
Au5 C76 Cu2 85.9(5) .
C76 C77 C78 173.3(12) .
C79 C78 C83 120.0 .
C79 C78 C77 117.9(7) .
C83 C78 C77 122.0(7) .
C80 C79 C78 120.0 .
C80 C79 H79 120.0 .
C78 C79 H79 120.0 .
C79 C80 C81 120.0 .
C79 C80 H80 120.0 .
C81 C80 H80 120.0 .
N11 C81 C80 119.1(7) .
N11 C81 C82 120.9(7) .
C80 C81 C82 120.0 .
C83 C82 C81 120.0 .
C83 C82 H82 120.0 .
C81 C82 H82 120.0 .
C82 C83 C78 120.0 .
C82 C83 H83 120.0 .
C78 C83 H83 120.0 .
O6 C84 N12 125.1(16) .
O6 C84 N11 118.8(15) .
N12 C84 N11 116.1(14) .
C86 C85 C90 120.0 .
C86 C85 N12 126.2(13) .
C90 C85 N12 113.8(13) .
C87 C86 C85 120.0 .
C87 C86 H86 120.0 .
C85 C86 H86 120.0 .
C88 C87 C86 120.0 .
C88 C87 H87 120.0 .
C86 C87 H87 120.0 .
C87 C88 C89 120.0 .
C87 C88 H88 120.0 .
C89 C88 H88 120.0 .
C88 C89 C90 120.0 .
C88 C89 H89 120.0 .
C90 C89 H89 120.0 .
C89 C90 C85 120.0 .
C89 C90 H90 120.0 .
C85 C90 H90 120.0 .
C92 C91 C96 120.0 .
C92 C91 P1 119.7(4) .
C96 C91 P1 120.3(4) .
C93 C92 C91 120.0 .
C93 C92 H92 120.0 .
C91 C92 H92 120.0 .
C92 C93 C94 120.0 .
C92 C93 H93 120.0 .
C94 C93 H93 120.0 .
C93 C94 C95 120.0 .
C93 C94 P2 117.9(4) .
C95 C94 P2 122.1(4) .
C96 C95 C94 120.0 .
C96 C95 H95 120.0 .
C94 C95 H95 120.0 .
C95 C96 C91 120.0 .
C95 C96 H96 120.0 .
C91 C96 H96 120.0 .
C98 C97 C102 120.0 .
C98 C97 P1 119.2(5) .
C102 C97 P1 120.7(5) .
C99 C98 C97 120.0 .
C99 C98 H98 120.0 .
C97 C98 H98 120.0 .
C98 C99 C100 120.0 .
C98 C99 H99 120.0 .
C100 C99 H99 120.0 .
C101 C100 C99 120.0 .
C101 C100 H100 120.0 .
C99 C100 H100 120.0 .
C100 C101 C102 120.0 .
C100 C101 H101 120.0 .
C102 C101 H101 120.0 .
C101 C102 C97 120.0 .
C101 C102 H102 120.0 .
C97 C102 H102 120.0 .
C104 C103 C108 120.0 .
C104 C103 P1 117.2(6) .
C108 C103 P1 122.8(6) .
C105 C104 C103 120.0 .
C105 C104 H104 120.0 .
C103 C104 H104 120.0 .
C104 C105 C106 120.0 .
C104 C105 H105 120.0 .
C106 C105 H105 120.0 .
C105 C106 C107 120.0 .
C105 C106 H106 120.0 .
C107 C106 H106 120.0 .
C108 C107 C106 120.0 .
C108 C107 H107 120.0 .
C106 C107 H107 120.0 .
C107 C108 C103 120.0 .
C107 C108 H108 120.0 .
C103 C108 H108 120.0 .
C110 C109 C114 120.0 .
C110 C109 P2 117.3(6) .
C114 C109 P2 122.7(6) .
C111 C110 C109 120.0 .
C111 C110 H110 120.0 .
C109 C110 H110 120.0 .
C110 C111 C112 120.0 .
C110 C111 H111 120.0 .
C112 C111 H111 120.0 .
C113 C112 C111 120.0 .
C113 C112 H112 120.0 .
C111 C112 H112 120.0 .
C112 C113 C114 120.0 .
C112 C113 H113 120.0 .
C114 C113 H113 120.0 .
C113 C114 C109 120.0 .
C113 C114 H114 120.0 .
C109 C114 H114 120.0 .
C116 C115 C120 120.0 .
C116 C115 P2 119.0(5) .
C120 C115 P2 120.8(5) .
C117 C116 C115 120.0 .
C117 C116 H116 120.0 .
C115 C116 H116 120.0 .
C118 C117 C116 120.0 .
C118 C117 H117 120.0 .
C116 C117 H117 120.0 .
C117 C118 C119 120.0 .
C117 C118 H118 120.0 .
C119 C118 H118 120.0 .
C120 C119 C118 120.0 .
C120 C119 H119 120.0 .
C118 C119 H119 120.0 .
C119 C120 C115 120.0 .
C119 C120 H120 120.0 .
C115 C120 H120 120.0 .
C122 C121 C126 120.0 .
C122 C121 P3 119.7(4) .
C126 C121 P3 120.3(4) .
C121 C122 C123 120.0 .
C121 C122 H122 120.0 .
C123 C122 H122 120.0 .
C122 C123 C124 120.0 .
C122 C123 H123 120.0 .
C124 C123 H123 120.0 .
C125 C124 C123 120.0 .
C125 C124 P4 117.2(4) .
C123 C124 P4 122.7(4) .
C124 C125 C126 120.0 .
C124 C125 H125 120.0 .
C126 C125 H125 120.0 .
C125 C126 C121 120.0 .
C125 C126 H126 120.0 .
C121 C126 H126 120.0 .
C128 C127 C132 120.0 .
C128 C127 P3 118.5(5) .
C132 C127 P3 121.5(5) .
C129 C128 C127 120.0 .
C129 C128 H128 120.0 .
C127 C128 H128 120.0 .
C128 C129 C130 120.0 .
C128 C129 H129 120.0 .
C130 C129 H129 120.0 .
C131 C130 C129 120.0 .
C131 C130 H130 120.0 .
C129 C130 H130 120.0 .
C130 C131 C132 120.0 .
C130 C131 H131 120.0 .
C132 C131 H131 120.0 .
C131 C132 C127 120.0 .
C131 C132 H132 120.0 .
C127 C132 H132 120.0 .
C134 C133 C138 120.0 .
C134 C133 P3 122.0(5) .
C138 C133 P3 117.9(5) .
C133 C134 C135 120.0 .
C133 C134 H134 120.0 .
C135 C134 H134 120.0 .
C136 C135 C134 120.0 .
C136 C135 H135 120.0 .
C134 C135 H135 120.0 .
C135 C136 C137 120.0 .
C135 C136 H136 120.0 .
C137 C136 H136 120.0 .
C138 C137 C136 120.0 .
C138 C137 H137 120.0 .
C136 C137 H137 120.0 .
C137 C138 C133 120.0 .
C137 C138 H138 120.0 .
C133 C138 H138 120.0 .
C140 C139 C144 120.0 .
C140 C139 P4 121.1(6) .
C144 C139 P4 118.9(6) .
C139 C140 C141 120.0 .
C139 C140 H140 120.0 .
C141 C140 H140 120.0 .
C140 C141 C142 120.0 .
C140 C141 H141 120.0 .
C142 C141 H141 120.0 .
C143 C142 C141 120.0 .
C143 C142 H142 120.0 .
C141 C142 H142 120.0 .
C142 C143 C144 120.0 .
C142 C143 H143 120.0 .
C144 C143 H143 120.0 .
C143 C144 C139 120.0 .
C143 C144 H144 120.0 .
C139 C144 H144 120.0 .
C146 C145 C150 120.0 .
C146 C145 P4 121.2(7) .
C150 C145 P4 118.8(7) .
C147 C146 C145 120.0 .
C147 C146 H146 120.0 .
C145 C146 H146 120.0 .
C146 C147 C148 120.0 .
C146 C147 H147 120.0 .
C148 C147 H147 120.0 .
C147 C148 C149 120.0 .
C147 C148 H148 120.0 .
C149 C148 H148 120.0 .
C150 C149 C148 120.0 .
C150 C149 H149 120.0 .
C148 C149 H149 120.0 .
C149 C150 C145 120.0 .
C149 C150 H150 120.0 .
C145 C150 H150 120.0 .
C152 C151 C156 120.0 .
C152 C151 P5 122.1(4) .
C156 C151 P5 117.9(4) .
C153 C152 C151 120.0 .
C153 C152 H152 120.0 .
C151 C152 H152 120.0 .
C152 C153 C154 120.0 .
C152 C153 H153 120.0 .
C154 C153 H153 120.0 .
C155 C154 C153 120.0 .
C155 C154 P6 118.0(4) .
C153 C154 P6 122.0(4) .
C154 C155 C156 120.0 .
C154 C155 H155 120.0 .
C156 C155 H155 120.0 .
C155 C156 C151 120.0 .
C155 C156 H156 120.0 .
C151 C156 H156 120.0 .
C158 C157 C162 120.0 .
C158 C157 P5 119.0(5) .
C162 C157 P5 121.0(5) .
C159 C158 C157 120.0 .
C159 C158 H158 120.0 .
C157 C158 H158 120.0 .
C158 C159 C160 120.0 .
C158 C159 H159 120.0 .
C160 C159 H159 120.0 .
C161 C160 C159 120.0 .
C161 C160 H160 120.0 .
C159 C160 H160 120.0 .
C160 C161 C162 120.0 .
C160 C161 H161 120.0 .
C162 C161 H161 120.0 .
C161 C162 C157 120.0 .
C161 C162 H162 120.0 .
C157 C162 H162 120.0 .
C164 C163 C168 120.0 .
C164 C163 P5 118.3(5) .
C168 C163 P5 121.7(5) .
C165 C164 C163 120.0 .
C165 C164 H164 120.0 .
C163 C164 H164 120.0 .
C164 C165 C166 120.0 .
C164 C165 H165 120.0 .
C166 C165 H165 120.0 .
C165 C166 C167 120.0 .
C165 C166 H166 120.0 .
C167 C166 H166 120.0 .
C166 C167 C168 120.0 .
C166 C167 H167 120.0 .
C168 C167 H167 120.0 .
C167 C168 C163 120.0 .
C167 C168 H168 120.0 .
C163 C168 H168 120.0 .
C170 C169 C174 120.0 .
C170 C169 P6 117.9(5) .
C174 C169 P6 122.1(5) .
C171 C170 C169 120.0 .
C171 C170 H170 120.0 .
C169 C170 H170 120.0 .
C170 C171 C172 120.0 .
C170 C171 H171 120.0 .
C172 C171 H171 120.0 .
C171 C172 C173 120.0 .
C171 C172 H172 120.0 .
C173 C172 H172 120.0 .
C174 C173 C172 120.0 .
C174 C173 H173 120.0 .
C172 C173 H173 120.0 .
C173 C174 C169 120.0 .
C173 C174 H174 120.0 .
C169 C174 H174 120.0 .
C176 C175 C180 120.0 .
C176 C175 P6 121.7(5) .
C180 C175 P6 118.3(5) .
C177 C176 C175 120.0 .
C177 C176 H176 120.0 .
C175 C176 H176 120.0 .
C178 C177 C176 120.0 .
C178 C177 H177 120.0 .
C176 C177 H177 120.0 .
C177 C178 C179 120.0 .
C177 C178 H178 120.0 .
C179 C178 H178 120.0 .
C178 C179 C180 120.0 .
C178 C179 H179 120.0 .
C180 C179 H179 120.0 .
C179 C180 C175 120.0 .
C179 C180 H180 120.0 .
C175 C180 H180 120.0 .
C9 N1 C6 129.9(9) .
C9 N1 H1 115.1 .
C6 N1 H1 115.1 .
C9 N2 C10 130.4(10) .
C9 N2 H2 114.8 .
C10 N2 H2 114.8 .
C24 N3 C21 126.7(12) .
C24 N3 H3 116.7 .
C21 N3 H3 116.7 .
C25 N4 C24 129.6(12) .
C25 N4 H4A 115.2 .
C24 N4 H4A 115.2 .
C39 N5 C36 126.5(15) .
C39 N5 H5A 116.8 .
C36 N5 H5A 116.8 .
C39 N6 C40 128.8(15) .
C39 N6 H6 115.6 .
C40 N6 H6 115.6 .
C54 N7 C51 127.6(13) .
C54 N7 H7A 116.2 .
C51 N7 H7A 116.2 .
C54 N8 C55 124.4(15) .
C54 N8 H8A 117.8 .
C55 N8 H8A 117.8 .
C69 N9 C66 128.0(10) .
C69 N9 H9 116.0 .
C66 N9 H9 116.0 .
C69 N10 C70 127.6(11) .
C69 N10 H10 116.2 .
C70 N10 H10 116.2 .
C81 N11 C84 127.2(11) .
C81 N11 H11A 116.4 .
C84 N11 H11A 116.4 .
C84 N12 C85 123.3(14) .
C84 N12 H12A 118.3 .
C85 N12 H12A 118.3 .
C103 P1 C97 108.3(5) .
C103 P1 C91 103.8(4) .
C97 P1 C91 107.9(4) .
C103 P1 Au2 113.7(3) .
C97 P1 Au2 109.4(3) .
C91 P1 Au2 113.4(3) .
C115 P2 C94 104.8(4) .
C115 P2 C109 106.4(4) .
C94 P2 C109 105.6(4) .
C115 P2 Au4 114.4(3) .
C94 P2 Au4 114.7(2) .
C109 P2 Au4 110.3(3) .
C133 P3 C127 107.1(4) .
C133 P3 C121 105.7(4) .
C127 P3 C121 106.6(4) .
C133 P3 Au4 112.8(3) .
C127 P3 Au4 111.9(3) .
C121 P3 Au4 112.3(3) .
C139 P4 C145 108.4(5) .
C139 P4 C124 105.5(4) .
C145 P4 C124 105.9(4) .
C139 P4 Au6 111.9(3) .
C145 P4 Au6 109.9(3) .
C124 P4 Au6 114.8(3) .
C163 P5 C157 107.9(4) .
C163 P5 C151 106.5(4) .
C157 P5 C151 104.9(4) .
C163 P5 Au6 112.0(3) .
C157 P5 Au6 110.3(3) .
C151 P5 Au6 114.8(3) .
C175 P6 C169 107.9(4) .
C175 P6 C154 105.4(4) .
C169 P6 C154 106.4(3) .
C175 P6 Au2 112.5(3) .
C169 P6 Au2 110.1(3) .
C154 P6 Au2 114.1(3) .
F3 P7 F2 94.7(10) .
F3 P7 F5 177.9(11) .
F2 P7 F5 83.2(10) .
F3 P7 F4 87.7(12) .
F2 P7 F4 177.2(11) .
F5 P7 F4 94.3(13) .
F3 P7 F1 93.0(8) .
F2 P7 F1 91.8(9) .
F5 P7 F1 87.6(8) .
F4 P7 F1 86.7(9) .
F3 P7 F6 90.4(8) .
F2 P7 F6 90.8(10) .
F5 P7 F6 89.0(8) .
F4 P7 F6 90.5(9) .
F1 P7 F6 175.5(10) .
F11 P8 F9 175.9(10) .
F11 P8 F12 93.9(9) .
F9 P8 F12 86.9(10) .
F11 P8 F7 88.7(9) .
F9 P8 F7 90.5(10) .
F12 P8 F7 177.4(10) .
F11 P8 F8 95.4(9) .
F9 P8 F8 88.6(8) .
F12 P8 F8 88.1(7) .
F7 P8 F8 91.7(7) .
F11 P8 F10 84.7(8) .
F9 P8 F10 91.4(8) .
F12 P8 F10 90.4(7) .
F7 P8 F10 89.8(7) .
F8 P8 F10 178.5(7) .
C1 Cu1 C31 127.4(4) .
C1 Cu1 C61 118.6(4) .
C31 Cu1 C61 112.2(4) .
C1 Cu1 C32 122.6(4) .
C31 Cu1 C32 30.4(4) .
C61 Cu1 C32 115.7(4) .
C1 Cu1 C62 118.2(4) .
C31 Cu1 C62 112.4(4) .
C61 Cu1 C62 29.6(4) .
C32 Cu1 C62 100.2(4) .
C1 Cu1 Au1 45.9(3) .
C31 Cu1 Au1 108.4(4) .
C61 Cu1 Au1 105.8(3) .
C32 Cu1 Au1 129.9(3) .
C62 Cu1 Au1 128.9(3) .
C1 Cu1 Au3 112.6(3) .
C31 Cu1 Au3 42.4(3) .
C61 Cu1 Au3 100.7(3) .
C32 Cu1 Au3 72.8(3) .
C62 Cu1 Au3 121.9(3) .
Au1 Cu1 Au3 73.13(4) .
C1 Cu1 Au5 107.2(3) .
C31 Cu1 Au5 101.2(3) .
C61 Cu1 Au5 41.9(3) .
C32 Cu1 Au5 125.3(3) .
C62 Cu1 Au5 71.4(3) .
Au1 Cu1 Au5 71.56(4) .
Au3 Cu1 Au5 68.29(4) .
C76 Cu2 C16 123.3(4) .
C76 Cu2 C46 117.5(5) .
C16 Cu2 C46 118.4(4) .
C76 Cu2 C47 111.5(4) .
C16 Cu2 C47 121.6(4) .
C46 Cu2 C47 29.3(4) .
C76 Cu2 C17 125.3(4) .
C16 Cu2 C17 27.1(3) .
C46 Cu2 C17 113.6(4) .
C47 Cu2 C17 103.5(4) .
C76 Cu2 Au5 46.9(4) .
C16 Cu2 Au5 110.1(3) .
C46 Cu2 Au5 103.5(3) .
C47 Cu2 Au5 121.9(3) .
C17 Cu2 Au5 133.8(3) .
C76 Cu2 Au1 109.2(3) .
C16 Cu2 Au1 44.0(3) .
C46 Cu2 Au1 107.5(3) .
C47 Cu2 Au1 132.2(3) .
C17 Cu2 Au1 70.9(3) .
Au5 Cu2 Au1 72.35(4) .
C76 Cu2 Au3 108.8(4) .
C16 Cu2 Au3 105.1(3) .
C46 Cu2 Au3 43.1(3) .
C47 Cu2 Au3 72.3(3) .
C17 Cu2 Au3 121.4(3) .
Au5 Cu2 Au3 70.39(4) .
Au1 Cu2 Au3 71.73(4) .
C16 Au1 C1 170.0(4) .
C16 Au1 Cu1 142.6(3) .
C1 Au1 Cu1 47.4(3) .
C16 Au1 Au2 84.4(3) .
C1 Au1 Au2 85.6(3) .
Cu1 Au1 Au2 132.88(4) .
C16 Au1 Cu2 46.0(3) .
C1 Au1 Cu2 144.0(3) .
Cu1 Au1 Cu2 96.92(4) .
Au2 Au1 Cu2 130.20(3) .
C16 Au1 Au5 93.6(3) .
C1 Au1 Au5 95.3(3) .
Cu1 Au1 Au5 56.50(3) .
Au2 Au1 Au5 150.75(2) .
Cu2 Au1 Au5 52.62(3) .
C16 Au1 Au3 91.4(3) .
C1 Au1 Au3 97.3(3) .
Cu1 Au1 Au3 54.99(3) .
Au2 Au1 Au3 150.74(2) .
Cu2 Au1 Au3 54.29(3) .
Au5 Au1 Au3 58.271(19) .
P1 Au2 P6 167.30(10) .
P1 Au2 Au1 95.89(7) .
P6 Au2 Au1 96.54(7) .
C31 Au3 C46 172.7(4) .
C31 Au3 Au4 84.2(3) .
C46 Au3 Au4 88.6(3) .
C31 Au3 Cu2 140.3(3) .
C46 Au3 Cu2 46.9(3) .
Au4 Au3 Cu2 135.45(3) .
C31 Au3 Cu1 46.2(3) .
C46 Au3 Cu1 141.1(3) .
Au4 Au3 Cu1 130.23(4) .
Cu2 Au3 Cu1 94.15(4) .
C31 Au3 Au5 93.9(3) .
C46 Au3 Au5 91.6(3) .
Au4 Au3 Au5 150.68(2) .
Cu2 Au3 Au5 53.40(3) .
Cu1 Au3 Au5 56.58(3) .
C31 Au3 Au1 92.3(3) .
C46 Au3 Au1 94.6(3) .
Au4 Au3 Au1 148.81(2) .
Cu2 Au3 Au1 53.97(3) .
Cu1 Au3 Au1 51.88(3) .
Au5 Au3 Au1 60.37(2) .
P3 Au4 P2 167.60(10) .
P3 Au4 Au3 96.25(7) .
P2 Au4 Au3 95.24(6) .
C61 Au5 C76 171.0(4) .
C61 Au5 Cu2 141.2(3) .
C76 Au5 Cu2 47.2(3) .
C61 Au5 Au6 76.8(3) .
C76 Au5 Au6 94.6(3) .
Cu2 Au5 Au6 141.83(4) .
C61 Au5 Cu1 46.1(3) .
C76 Au5 Cu1 142.1(3) .
Cu2 Au5 Cu1 95.16(4) .
Au6 Au5 Cu1 122.71(4) .
C61 Au5 Au3 92.4(3) .
C76 Au5 Au3 96.4(3) .
Cu2 Au5 Au3 56.22(3) .
Au6 Au5 Au3 149.37(2) .
Cu1 Au5 Au3 55.13(3) .
C61 Au5 Au1 91.6(3) .
C76 Au5 Au1 94.2(3) .
Cu2 Au5 Au1 55.02(3) .
Au6 Au5 Au1 145.87(2) .
Cu1 Au5 Au1 51.94(3) .
Au3 Au5 Au1 61.356(17) .
P5 Au6 P4 165.78(10) .
P5 Au6 Au5 97.93(7) .
P4 Au6 Au5 96.28(7) .
O8 C182 C182 102(6) 2_667

loop_
_geom_bond_atom_site_label_1
_geom_bond_atom_site_label_2
_geom_bond_distance
_geom_bond_site_symmetry_2
C1 C2 1.240(14) .
C1 Au1 1.992(11) .
C1 Cu1 2.042(10) .
C2 C3 1.437(13) .
C3 C4 1.3900 .
C3 C8 1.3900 .
C4 C5 1.3900 .
C4 H4 0.9300 .
C5 C6 1.3900 .
C5 H5 0.9300 .
C6 C7 1.3900 .
C6 N1 1.411(10) .
C7 C8 1.3900 .
C7 H7 0.9300 .
C8 H8 0.9300 .
C9 O1 1.229(13) .
C9 N2 1.353(13) .
C9 N1 1.379(14) .
C10 N2 1.371(11) .
C10 C11 1.3900 .
C10 C15 1.3900 .
C11 C12 1.3900 .
C11 H11 0.9300 .
C12 C13 1.3900 .
C12 H12 0.9300 .
C13 C14 1.3900 .
C13 H13 0.9300 .
C14 C15 1.3900 .
C14 H14 0.9300 .
C15 H15 0.9300 .
C16 C17 1.177(14) .
C16 Au1 1.992(10) .
C16 Cu2 2.062(10) .
C17 C18 1.479(13) .
C17 Cu2 2.545(12) .
C18 C19 1.3900 .
C18 C23 1.3900 .
C19 C20 1.3900 .
C19 H19 0.9300 .
C20 C21 1.3900 .
C20 H20 0.9300 .
C21 C22 1.3900 .
C21 N3 1.421(12) .
C22 C23 1.3900 .
C22 H22 0.9300 .
C23 H23 0.9300 .
C24 O2 1.206(15) .
C24 N3 1.331(18) .
C24 N4 1.407(16) .
C25 C26 1.3900 .
C25 C30 1.3900 .
C25 N4 1.402(13) .
C26 C27 1.3900 .
C26 H26 0.9300 .
C27 C28 1.3900 .
C27 H27 0.9300 .
C28 C29 1.3900 .
C28 H28 0.9300 .
C29 C30 1.3900 .
C29 H29 0.9300 .
C30 H30 0.9300 .
C31 C32 1.248(17) .
C31 Au3 1.945(13) .
C31 Cu1 2.081(11) .
C32 C33 1.462(16) .
C32 Cu1 2.462(13) .
C33 C34 1.3900 .
C33 C38 1.3900 .
C34 C35 1.3900 .
C34 H34 0.9300 .
C35 C36 1.3900 .
C35 H35 0.9300 .
C36 C37 1.3900 .
C36 N5 1.417(16) .
C37 C38 1.3900 .
C37 H37 0.9300 .
C38 H38 0.9300 .
C39 O3 1.176(19) .
C39 N5 1.37(2) .
C39 N6 1.388(17) .
C40 C41 1.3900 .
C40 C45 1.3900 .
C40 N6 1.403(15) .
C41 C42 1.3900 .
C41 H41 0.9300 .
C42 C43 1.3900 .
C42 H42 0.9300 .
C43 C44 1.3900 .
C43 H43 0.9300 .
C44 C45 1.3900 .
C44 H44 0.9300 .
C45 H45 0.9300 .
C46 C47 1.252(16) .
C46 Au3 1.967(12) .
C46 Cu2 2.104(10) .
C47 C48 1.443(16) .
C47 Cu2 2.545(12) .
C48 C49 1.3900 .
C48 C53 1.3900 .
C49 C50 1.3900 .
C49 H49 0.9300 .
C50 C51 1.3900 .
C50 H50 0.9300 .
C51 C52 1.3900 .
C51 N7 1.408(13) .
C52 C53 1.3900 .
C52 H52 0.9300 .
C53 H53 0.9300 .
C54 O4 1.211(19) .
C54 N8 1.36(2) .
C54 N7 1.37(2) .
C55 C56 1.3900 .
C55 C60 1.3900 .
C55 N8 1.414(15) .
C56 C57 1.3900 .
C56 H56 0.9300 .
C57 C58 1.3900 .
C57 H57 0.9300 .
C58 C59 1.3900 .
C58 H58 0.9300 .
C59 C60 1.3900 .
C59 H59 0.9300 .
C60 H60 0.9300 .
C61 C62 1.229(14) .
C61 Au5 1.959(10) .
C61 Cu1 2.114(9) .
C62 C63 1.461(13) .
C62 Cu1 2.488(11) .
C63 C64 1.3900 .
C63 C68 1.3900 .
C64 C65 1.3900 .
C64 H64 0.9300 .
C65 C66 1.3900 .
C65 H65 0.9300 .
C66 C67 1.3900 .
C66 N9 1.416(11) .
C67 C68 1.3900 .
C67 H67 0.9300 .
C68 H68 0.9300 .
C69 O5 1.234(15) .
C69 N10 1.342(15) .
C69 N9 1.370(15) .
C70 C71 1.3900 .
C70 C75 1.3900 .
C70 N10 1.418(11) .
C71 C72 1.3900 .
C71 H71 0.9300 .
C72 C73 1.3900 .
C72 H72 0.9300 .
C73 C74 1.3900 .
C73 H73 0.9300 .
C74 C75 1.3900 .
C74 H74 0.9300 .
C75 H75 0.9300 .
C76 C77 1.196(15) .
C76 Au5 2.037(13) .
C76 Cu2 2.047(11) .
C77 C78 1.445(14) .
C78 C79 1.3900 .
C78 C83 1.3900 .
C79 C80 1.3900 .
C79 H79 0.9300 .
C80 C81 1.3900 .
C80 H80 0.9300 .
C81 N11 1.386(11) .
C81 C82 1.3900 .
C82 C83 1.3900 .
C82 H82 0.9300 .
C83 H83 0.9300 .
C84 O6 1.271(18) .
C84 N12 1.344(19) .
C84 N11 1.389(18) .
C85 C86 1.3900 .
C85 C90 1.3900 .
C85 N12 1.441(15) .
C86 C87 1.3900 .
C86 H86 0.9300 .
C87 C88 1.3900 .
C87 H87 0.9300 .
C88 C89 1.3900 .
C88 H88 0.9300 .
C89 C90 1.3900 .
C89 H89 0.9300 .
C90 H90 0.9300 .
C91 C92 1.3900 .
C91 C96 1.3900 .
C91 P1 1.824(5) .
C92 C93 1.3900 .
C92 H92 0.9300 .
C93 C94 1.3900 .
C93 H93 0.9300 .
C94 C95 1.3900 .
C94 P2 1.812(5) .
C95 C96 1.3900 .
C95 H95 0.9300 .
C96 H96 0.9300 .
C97 C98 1.3900 .
C97 C102 1.3900 .
C97 P1 1.809(7) .
C98 C99 1.3900 .
C98 H98 0.9300 .
C99 C100 1.3900 .
C99 H99 0.9300 .
C100 C101 1.3900 .
C100 H100 0.9300 .
C101 C102 1.3900 .
C101 H101 0.9300 .
C102 H102 0.9300 .
C103 C104 1.3900 .
C103 C108 1.3900 .
C103 P1 1.792(8) .
C104 C105 1.3900 .
C104 H104 0.9300 .
C105 C106 1.3900 .
C105 H105 0.9300 .
C106 C107 1.3900 .
C106 H106 0.9300 .
C107 C108 1.3900 .
C107 H107 0.9300 .
C108 H108 0.9300 .
C109 C110 1.3900 .
C109 C114 1.3900 .
C109 P2 1.820(7) .
C110 C111 1.3900 .
C110 H110 0.9300 .
C111 C112 1.3900 .
C111 H111 0.9300 .
C112 C113 1.3900 .
C112 H112 0.9300 .
C113 C114 1.3900 .
C113 H113 0.9300 .
C114 H114 0.9300 .
C115 C116 1.3900 .
C115 C120 1.3900 .
C115 P2 1.809(6) .
C116 C117 1.3900 .
C116 H116 0.9300 .
C117 C118 1.3900 .
C117 H117 0.9300 .
C118 C119 1.3900 .
C118 H118 0.9300 .
C119 C120 1.3900 .
C119 H119 0.9300 .
C120 H120 0.9300 .
C121 C122 1.3900 .
C121 C126 1.3900 .
C121 P3 1.840(5) .
C122 C123 1.3900 .
C122 H122 0.9300 .
C123 C124 1.3900 .
C123 H123 0.9300 .
C124 C125 1.3900 .
C124 P4 1.836(5) .
C125 C126 1.3900 .
C125 H125 0.9300 .
C126 H126 0.9300 .
C127 C128 1.3900 .
C127 C132 1.3900 .
C127 P3 1.819(7) .
C128 C129 1.3900 .
C128 H128 0.9300 .
C129 C130 1.3900 .
C129 H129 0.9300 .
C130 C131 1.3900 .
C130 H130 0.9300 .
C131 C132 1.3900 .
C131 H131 0.9300 .
C132 H132 0.9300 .
C133 C134 1.3900 .
C133 C138 1.3900 .
C133 P3 1.818(6) .
C134 C135 1.3900 .
C134 H134 0.9300 .
C135 C136 1.3900 .
C135 H135 0.9300 .
C136 C137 1.3900 .
C136 H136 0.9300 .
C137 C138 1.3900 .
C137 H137 0.9300 .
C138 H138 0.9300 .
C139 C140 1.3900 .
C139 C144 1.3900 .
C139 P4 1.810(7) .
C140 C141 1.3900 .
C140 H140 0.9300 .
C141 C142 1.3900 .
C141 H141 0.9300 .
C142 C143 1.3900 .
C142 H142 0.9300 .
C143 C144 1.3900 .
C143 H143 0.9300 .
C144 H144 0.9300 .
C145 C146 1.3900 .
C145 C150 1.3900 .
C145 P4 1.821(8) .
C146 C147 1.3900 .
C146 H146 0.9300 .
C147 C148 1.3900 .
C147 H147 0.9300 .
C148 C149 1.3900 .
C148 H148 0.9300 .
C149 C150 1.3900 .
C149 H149 0.9300 .
C150 H150 0.9300 .
C151 C152 1.3900 .
C151 C156 1.3900 .
C151 P5 1.813(5) .
C152 C153 1.3900 .
C152 H152 0.9300 .
C153 C154 1.3900 .
C153 H153 0.9300 .
C154 C155 1.3900 .
C154 P6 1.821(5) .
C155 C156 1.3900 .
C155 H155 0.9300 .
C156 H156 0.9300 .
C157 C158 1.3900 .
C157 C162 1.3900 .
C157 P5 1.812(7) .
C158 C159 1.3900 .
C158 H158 0.9300 .
C159 C160 1.3900 .
C159 H159 0.9300 .
C160 C161 1.3900 .
C160 H160 0.9300 .
C161 C162 1.3900 .
C161 H161 0.9300 .
C162 H162 0.9300 .
C163 C164 1.3900 .
C163 C168 1.3900 .
C163 P5 1.796(7) .
C164 C165 1.3900 .
C164 H164 0.9300 .
C165 C166 1.3900 .
C165 H165 0.9300 .
C166 C167 1.3900 .
C166 H166 0.9300 .
C167 C168 1.3900 .
C167 H167 0.9300 .
C168 H168 0.9300 .
C169 C170 1.3900 .
C169 C174 1.3900 .
C169 P6 1.807(6) .
C170 C171 1.3900 .
C170 H170 0.9300 .
C171 C172 1.3900 .
C171 H171 0.9300 .
C172 C173 1.3900 .
C172 H172 0.9300 .
C173 C174 1.3900 .
C173 H173 0.9300 .
C174 H174 0.9300 .
C175 C176 1.3900 .
C175 C180 1.3900 .
C175 P6 1.799(7) .
C176 C177 1.3900 .
C176 H176 0.9300 .
C177 C178 1.3900 .
C177 H177 0.9300 .
C178 C179 1.3900 .
C178 H178 0.9300 .
C179 C180 1.3900 .
C179 H179 0.9300 .
C180 H180 0.9300 .
N1 H1 0.8600 .
N2 H2 0.8600 .
N3 H3 0.8600 .
N4 H4A 0.8600 .
N5 H5A 0.8600 .
N6 H6 0.8600 .
N7 H7A 0.8600 .
N8 H8A 0.8600 .
N9 H9 0.8600 .
N10 H10 0.8600 .
N11 H11A 0.8600 .
N12 H12A 0.8600 .
P1 Au2 2.308(3) .
P2 Au4 2.321(3) .
P3 Au4 2.316(3) .
P4 Au6 2.315(3) .
P5 Au6 2.314(3) .
P6 Au2 2.313(3) .
P7 F3 1.496(11) .
P7 F2 1.509(12) .
P7 F5 1.515(11) .
P7 F4 1.519(14) .
P7 F1 1.524(11) .
P7 F6 1.548(11) .
P8 F11 1.491(11) .
P8 F9 1.503(12) .
P8 F12 1.527(11) .
P8 F7 1.533(11) .
P8 F8 1.548(11) .
P8 F10 1.587(11) .
Cu1 Au1 2.7691(15) .
Cu1 Au3 2.8830(15) .
Cu1 Au5 2.9329(15) .
Cu2 Au5 2.7821(14) .
Cu2 Au1 2.8688(15) .
Cu2 Au3 2.8804(15) .
Au1 Au2 2.8656(7) .
Au1 Au5 3.3363(8) .
Au1 Au3 3.3684(8) .
Au3 Au4 2.8594(9) .
Au3 Au5 3.2645(10) .
Au5 Au6 2.8654(7) .
O7 C181 1.20(3) .
C182 O8 1.18(5) .
C182 C182 1.54(7) 2_667
